data_7208525
loop_
_publ_author_name
'Li, Xinfa'
'Huang, Yuanbiao'
'Cao, Rong'

_publ_section_title
;
 Two-dimensional decanuclear erbium wheel supported by mixed hemimellitate
 and 4-chlorobenzoate ligands
;
_journal_issue 18
_journal_name_full CrystEngComm
_journal_page_first 6045
_journal_paper_doi 10.1039/c2ce25526j
_journal_volume 14
_journal_year 2012
_chemical_formula_moiety 'C44 H27 Cl5 Er4 O20, C7 H5 Cl O2 '
_chemical_formula_sum 'C51 H32 Cl6 Er4 O22'
_chemical_formula_weight 1878.51
_chemical_name_systematic
;
?
;
_space_group_IT_number 2
_symmetry_cell_setting triclinic
_symmetry_space_group_name_Hall '-P 1'
_symmetry_space_group_name_H-M 'P -1'
_atom_sites_solution_hydrogens geom
_atom_sites_solution_primary direct
_atom_sites_solution_secondary difmap
_audit_creation_method SHELXL-97
_cell_angle_alpha 72.260(4)
_cell_angle_beta 82.475(4)
_cell_angle_gamma 70.880(4)
_cell_formula_units_Z 2
_cell_length_a 11.0013(6)
_cell_length_b 14.5518(5)
_cell_length_c 18.9944(10)
_cell_measurement_reflns_used 7893
_cell_measurement_temperature 293(2)
_cell_measurement_theta_max 29.1135
_cell_measurement_theta_min 2.2900
_cell_volume 2734.8(2)
_computing_cell_refinement
;
CrysAlisPro, Agilent Technologies,
Version 1.171.34.49 (release 20-01-2011 CrysAlis171 .NET)
(compiled Jan 20 2011,15:58:25)
;
_computing_data_collection
;
CrysAlisPro, Agilent Technologies,
Version 1.171.34.49 (release 20-01-2011 CrysAlis171 .NET)
(compiled Jan 20 2011,15:58:25)
;
_computing_data_reduction
;
CrysAlisPro, Agilent Technologies,
Version 1.171.34.49 (release 20-01-2011 CrysAlis171 .NET)
(compiled Jan 20 2011,15:58:25)
;
_computing_molecular_graphics 'Bruker SHELXTL'
_computing_publication_material 'Bruker SHELXTL'
_computing_structure_refinement 'SHELXL-97 (Sheldrick, 1997)'
_computing_structure_solution 'SHELXS-97 (Sheldrick, 1990)'
_diffrn_ambient_temperature 293(2)
_diffrn_detector_area_resol_mean 16.2083
_diffrn_measured_fraction_theta_full 0.993
_diffrn_measured_fraction_theta_max 0.993
_diffrn_measurement_device_type 'Xcalibur, Eos'
_diffrn_measurement_method '\w scans'
_diffrn_radiation_monochromator graphite
_diffrn_radiation_source 'fine-focus sealed tube'
_diffrn_radiation_type MoK\a
_diffrn_radiation_wavelength 0.71073
_diffrn_reflns_av_R_equivalents 0.0394
_diffrn_reflns_av_sigmaI/netI 0.0649
_diffrn_reflns_limit_h_max 13
_diffrn_reflns_limit_h_min -11
_diffrn_reflns_limit_k_max 18
_diffrn_reflns_limit_k_min -15
_diffrn_reflns_limit_l_max 23
_diffrn_reflns_limit_l_min -23
_diffrn_reflns_number 21075
_diffrn_reflns_theta_full 26.65
_diffrn_reflns_theta_max 26.65
_diffrn_reflns_theta_min 2.29
_diffrn_standards_interval_count none
_diffrn_standards_interval_time none
_exptl_absorpt_coefficient_mu 6.449
_exptl_absorpt_correction_T_max 0.8300
_exptl_absorpt_correction_T_min 0.3111
_exptl_absorpt_correction_type multi-scan
_exptl_absorpt_process_details
;
CrysAlisPro, Agilent Technologies,
Version 1.171.34.49.
Empirical absorption correction using spherical harmonics,
implemented in SCALE3 ABSPACK scaling algorithm.
;
_exptl_crystal_colour pink
_exptl_crystal_density_diffrn 2.281
_exptl_crystal_density_method 'not measured'
_exptl_crystal_description sheet-like
_exptl_crystal_F_000 1776
_exptl_crystal_size_max 0.22
_exptl_crystal_size_mid 0.16
_exptl_crystal_size_min 0.03
_refine_diff_density_max 1.582
_refine_diff_density_min -1.347
_refine_diff_density_rms 0.201
_refine_ls_extinction_method none
_refine_ls_goodness_of_fit_ref 1.005
_refine_ls_hydrogen_treatment constr
_refine_ls_matrix_type full
_refine_ls_number_parameters 748
_refine_ls_number_reflns 11435
_refine_ls_number_restraints 54
_refine_ls_restrained_S_all 1.021
_refine_ls_R_factor_all 0.0526
_refine_ls_R_factor_gt 0.0347
_refine_ls_shift/su_max 0.001
_refine_ls_shift/su_mean 0.000
_refine_ls_structure_factor_coef Fsqd
_refine_ls_weighting_details 'calc w=1/[\s^2^(Fo^2^)+(0.0350P)^2^+4.0000P] where P=(Fo^2^+2Fc^2^)/3'
_refine_ls_weighting_scheme calc
_refine_ls_wR_factor_gt 0.0730
_refine_ls_wR_factor_ref 0.0886
_reflns_number_gt 9024
_reflns_number_total 11435
_reflns_threshold_expression >2sigma(I)
_cod_data_source_file c2ce25526j.txt
_cod_data_source_block Er10
_cod_depositor_comments
;
The following automatic conversions were performed:

'_symmetry_cell_setting' value 'Triclinic' changed to 'triclinic'
according to /home/saulius/struct/CIF-dictionaries/cif_core.dic
dictionary named 'cif_core.dic' version 2.4.1 from 2010-06-29.

Automatic conversion script
Id: cif_fix_values 1891 2012-01-12 08:04:46Z andrius 
;
_cod_original_sg_symbol_H-M P-1
_cod_database_code 7208525

loop_
_symmetry_equiv_pos_as_xyz
'x, y, z'
'-x, -y, -z'

loop_
_atom_site_label
_atom_site_type_symbol
_atom_site_fract_x
_atom_site_fract_y
_atom_site_fract_z
_atom_site_U_iso_or_equiv
_atom_site_adp_type
_atom_site_occupancy
_atom_site_symmetry_multiplicity
_atom_site_calc_flag
_atom_site_refinement_flags
Er1 Er 0.36808(3) 0.61314(2) 0.517005(17) 0.01291(8) Uani 1 1 d .
Er2 Er 0.28574(3) 0.44222(2) 0.424821(16) 0.01317(8) Uani 1 1 d .
Er3 Er 0.02055(3) 0.62705(2) 0.502203(17) 0.01318(8) Uani 1 1 d .
Er4 Er 0.11317(3) 0.87993(2) 0.476852(17) 0.01491(8) Uani 1 1 d .
O1 O 0.5385(5) 0.6864(3) 0.5103(3) 0.0175(10) Uani 1 1 d .
O2 O 0.3492(5) 0.7963(4) 0.5202(3) 0.0252(12) Uani 1 1 d .
O3 O 0.8000(4) 0.6819(3) 0.4871(2) 0.0153(10) Uani 1 1 d .
O4 O 0.7067(5) 0.8189(4) 0.3981(3) 0.0274(13) Uani 1 1 d .
O5 O 0.9230(4) 0.8251(3) 0.4898(3) 0.0190(11) Uani 1 1 d .
O6 O 0.8813(5) 0.9644(4) 0.5229(3) 0.0220(12) Uani 1 1 d .
O7 O 0.3524(5) 0.5967(4) 0.6414(3) 0.0241(12) Uani 1 1 d .
O8 O 0.5499(5) 0.5874(4) 0.6663(3) 0.0304(14) Uani 1 1 d .
O9 O 0.3624(5) 0.7158(4) 0.3988(3) 0.0212(11) Uani 1 1 d .
O10 O 0.2501(5) 0.8792(4) 0.3769(3) 0.0220(11) Uani 1 1 d .
O11 O 0.2337(5) 0.5963(4) 0.3457(3) 0.0271(12) Uani 1 1 d .
O12 O 0.0808(5) 0.7148(4) 0.3862(3) 0.0288(13) Uani 1 1 d .
O13 O 0.2207(5) 0.3746(4) 0.3506(3) 0.0277(13) Uani 1 1 d .
O14 O 0.0281(5) 0.3514(4) 0.3796(3) 0.0222(12) Uani 1 1 d .
O15 O -0.0140(5) 0.9852(4) 0.3795(3) 0.0234(12) Uani 1 1 d .
O16 O -0.1174(5) 1.1356(4) 0.4003(3) 0.0236(12) Uani 1 1 d .
O17 O 0.2319(4) 0.5110(3) 0.5266(2) 0.0136(10) Uani 1 1 d .
H17A H 0.2367 0.4593 0.5743 0.016 Uiso 1 1 calc R
O18 O 0.1586(4) 0.7085(3) 0.5265(2) 0.0134(10) Uani 1 1 d .
H18A H 0.1447 0.7009 0.5797 0.016 Uiso 1 1 calc R
O19 O 0.4475(4) 0.5159(3) 0.4363(2) 0.0153(10) Uani 1 1 d .
H19B H 0.4673 0.5580 0.3879 0.018 Uiso 1 1 calc R
O20 O 0.0542(4) 0.5093(3) 0.4338(2) 0.0148(10) Uani 1 1 d .
H20B H 0.0172 0.5422 0.3848 0.018 Uiso 1 1 calc R
O21 O 1.1857(6) 0.2246(5) 0.7248(3) 0.0468(17) Uani 1 1 d .
H21A H 1.2144 0.2248 0.6827 0.070 Uiso 1 1 calc R
O22 O 1.1366(7) 0.3928(5) 0.6775(3) 0.0519(18) Uani 1 1 d .
C1 C 0.4668(6) 0.7713(5) 0.5221(4) 0.0175(15) Uani 1 1 d .
C2 C 0.7266(7) 0.7749(5) 0.4625(4) 0.0170(15) Uani 1 1 d U
C3 C 0.8478(7) 0.8907(5) 0.5170(4) 0.0154(14) Uani 1 1 d .
C4 C 0.5331(6) 0.8328(5) 0.5434(4) 0.0168(15) Uani 1 1 d .
C5 C 0.6585(6) 0.8304(5) 0.5198(4) 0.0136(14) Uani 1 1 d U
C6 C 0.7137(7) 0.8883(5) 0.5428(4) 0.0170(15) Uani 1 1 d U
C7 C 0.6478(7) 0.9430(6) 0.5907(4) 0.0224(17) Uani 1 1 d .
H7A H 0.6877 0.9797 0.6071 0.027 Uiso 1 1 calc R
C8 C 0.5240(8) 0.9450(6) 0.6150(4) 0.0292(19) Uani 1 1 d .
H8A H 0.4802 0.9817 0.6479 0.035 Uiso 1 1 calc R
C9 C 0.4666(7) 0.8912(6) 0.5892(4) 0.0255(18) Uani 1 1 d .
H9A H 0.3814 0.8944 0.6030 0.031 Uiso 1 1 calc R
C10 C 0.4402(7) 0.5768(6) 0.6847(4) 0.0223(17) Uani 1 1 d .
C11 C 0.4140(8) 0.5336(6) 0.7662(4) 0.0260(18) Uani 1 1 d .
C12 C 0.5070(9) 0.5117(7) 0.8158(5) 0.041(2) Uani 1 1 d .
H12A H 0.5844 0.5254 0.7994 0.049 Uiso 1 1 calc R
C13 C 0.4850(11) 0.4697(8) 0.8898(5) 0.059(3) Uani 1 1 d .
H13A H 0.5474 0.4551 0.9235 0.071 Uiso 1 1 calc R
C14 C 0.3701(12) 0.4493(8) 0.9138(5) 0.056(3) Uani 1 1 d .
C15 C 0.2769(11) 0.4712(8) 0.8645(5) 0.053(3) Uani 1 1 d .
H15A H 0.1988 0.4586 0.8808 0.064 Uiso 1 1 calc R
C16 C 0.3011(9) 0.5122(7) 0.7904(5) 0.039(2) Uani 1 1 d .
H16A H 0.2396 0.5256 0.7564 0.047 Uiso 1 1 calc R
C17 C 0.3374(7) 0.8070(5) 0.3599(4) 0.0188(15) Uani 1 1 d .
C18 C 0.4106(7) 0.8300(6) 0.2880(4) 0.0239(17) Uani 1 1 d .
C19 C 0.3851(9) 0.9270(7) 0.2423(5) 0.042(2) Uani 1 1 d .
H19A H 0.3247 0.9800 0.2572 0.050 Uiso 1 1 calc R
C20 C 0.4493(11) 0.9463(8) 0.1737(5) 0.062(3) Uani 1 1 d .
H20A H 0.4336 1.0120 0.1429 0.074 Uiso 1 1 calc R
C21 C 0.5364(9) 0.8663(9) 0.1525(5) 0.050(3) Uani 1 1 d .
C22 C 0.5643(10) 0.7710(8) 0.1970(5) 0.048(3) Uani 1 1 d .
H22A H 0.6245 0.7184 0.1815 0.058 Uiso 1 1 calc R
C23 C 0.5027(8) 0.7512(6) 0.2664(5) 0.039(2) Uani 1 1 d .
H23A H 0.5232 0.6857 0.2980 0.046 Uiso 1 1 calc R
C24 C 0.1570(7) 0.6845(5) 0.3354(4) 0.0182(15) Uani 1 1 d .
C25 C 0.1608(7) 0.7566(6) 0.2615(4) 0.0235(17) Uani 1 1 d .
C26 C 0.0931(7) 0.8567(6) 0.2466(4) 0.0252(17) Uani 1 1 d .
H26A H 0.0431 0.8818 0.2840 0.030 Uiso 1 1 calc R
C27 C 0.0977(9) 0.9228(6) 0.1753(5) 0.039(2) Uani 1 1 d .
H27A H 0.0509 0.9912 0.1653 0.046 Uiso 1 1 calc R
C28 C 0.1718(9) 0.8850(7) 0.1216(4) 0.037(2) Uani 1 1 d .
C29 C 0.2435(9) 0.7851(7) 0.1361(5) 0.041(2) Uani 1 1 d .
H29A H 0.2963 0.7611 0.0990 0.050 Uiso 1 1 calc R
C30 C 0.2372(8) 0.7207(6) 0.2049(4) 0.034(2) Uani 1 1 d .
H30A H 0.2842 0.6525 0.2142 0.041 Uiso 1 1 calc R
C31 C 0.1326(7) 0.3456(5) 0.3397(4) 0.0214(16) Uani 1 1 d .
C32 C 0.1464(7) 0.3031(6) 0.2763(4) 0.0231(17) Uani 1 1 d .
C33 C 0.2621(8) 0.2851(7) 0.2384(5) 0.035(2) Uani 1 1 d .
H33A H 0.3302 0.2999 0.2520 0.042 Uiso 1 1 calc R
C34 C 0.2769(9) 0.2443(7) 0.1794(5) 0.043(2) Uani 1 1 d .
H34A H 0.3560 0.2302 0.1541 0.051 Uiso 1 1 calc R
C35 C 0.1775(10) 0.2252(8) 0.1586(5) 0.044(2) Uani 1 1 d .
C36 C 0.0600(10) 0.2442(9) 0.1963(5) 0.057(3) Uani 1 1 d .
H36A H -0.0089 0.2317 0.1815 0.068 Uiso 1 1 calc R
C37 C 0.0461(9) 0.2821(8) 0.2561(5) 0.045(3) Uani 1 1 d .
H37A H -0.0319 0.2933 0.2828 0.054 Uiso 1 1 calc R
C38 C -0.0963(7) 1.0703(6) 0.3648(4) 0.0201(16) Uani 1 1 d .
C39 C -0.1769(7) 1.0986(5) 0.2987(4) 0.0213(16) Uani 1 1 d .
C40 C -0.2338(7) 1.1985(6) 0.2607(4) 0.0290(18) Uani 1 1 d .
H40A H -0.2279 1.2503 0.2778 0.035 Uiso 1 1 calc R
C41 C -0.3001(8) 1.2216(7) 0.1970(5) 0.040(2) Uani 1 1 d .
H41A H -0.3349 1.2886 0.1698 0.048 Uiso 1 1 calc R
C42 C -0.3134(8) 1.1441(8) 0.1746(5) 0.040(2) Uani 1 1 d .
C43 C -0.2671(9) 1.0451(8) 0.2142(5) 0.043(2) Uani 1 1 d .
H43A H -0.2817 0.9941 0.1999 0.052 Uiso 1 1 calc R
C44 C -0.1979(8) 1.0226(6) 0.2763(5) 0.033(2) Uani 1 1 d .
H44A H -0.1647 0.9554 0.3036 0.039 Uiso 1 1 calc R
C45 C 1.1320(9) 0.3200(7) 0.7282(5) 0.038(2) Uani 1 1 d .
C46 C 1.0667(9) 0.3256(7) 0.8017(5) 0.040(2) Uani 1 1 d .
C47 C 1.0739(9) 0.2401(8) 0.8594(5) 0.045(2) Uani 1 1 d .
H47A H 1.1237 0.1773 0.8536 0.054 Uiso 1 1 calc R
C48 C 1.0095(11) 0.2455(9) 0.9250(6) 0.060(3) Uani 1 1 d .
H48A H 1.0128 0.1875 0.9638 0.072 Uiso 1 1 calc R
C49 C 0.9398(11) 0.3395(10) 0.9315(6) 0.067(3) Uani 1 1 d .
C50 C 0.9314(12) 0.4267(9) 0.8743(6) 0.067(3) Uani 1 1 d .
H50A H 0.8822 0.4895 0.8802 0.080 Uiso 1 1 calc R
C51 C 0.9961(10) 0.4193(8) 0.8091(5) 0.054(3) Uani 1 1 d .
H51A H 0.9925 0.4771 0.7701 0.064 Uiso 1 1 calc R
Cl1 Cl 0.3443(4) 0.3945(3) 1.00717(16) 0.1069(14) Uani 1 1 d U
Cl2 Cl 0.6114(4) 0.8918(3) 0.06561(16) 0.1074(14) Uani 1 1 d U
Cl3 Cl 0.1776(3) 0.9654(2) 0.03406(13) 0.0717(9) Uani 1 1 d U
Cl4 Cl 0.1949(3) 0.1761(3) 0.08374(16) 0.0766(10) Uani 1 1 d U
Cl5 Cl -0.3932(3) 1.1732(3) 0.09306(15) 0.0682(9) Uani 1 1 d U
Cl6 Cl 0.8557(5) 0.3480(3) 1.0155(2) 0.1259(17) Uani 1 1 d U

loop_
_atom_site_aniso_label
_atom_site_aniso_U_11
_atom_site_aniso_U_22
_atom_site_aniso_U_33
_atom_site_aniso_U_23
_atom_site_aniso_U_13
_atom_site_aniso_U_12
Er1 0.00694(15) 0.01257(15) 0.02086(16) -0.00641(12) 0.00060(12) -0.00392(12)
Er2 0.00797(16) 0.01444(16) 0.01928(16) -0.00648(13) 0.00137(12) -0.00536(13)
Er3 0.00770(15) 0.01443(16) 0.02001(16) -0.00677(13) 0.00275(12) -0.00619(13)
Er4 0.01035(16) 0.01223(16) 0.02411(17) -0.00726(13) 0.00310(13) -0.00540(13)
O1 0.017(3) 0.010(2) 0.026(3) -0.004(2) 0.000(2) -0.006(2)
O2 0.010(3) 0.032(3) 0.039(3) -0.018(3) 0.002(2) -0.008(2)
O3 0.012(3) 0.012(2) 0.022(2) -0.003(2) -0.001(2) -0.005(2)
O4 0.032(3) 0.024(3) 0.020(3) -0.006(2) 0.003(2) -0.002(3)
O5 0.008(2) 0.015(3) 0.034(3) -0.009(2) 0.003(2) -0.003(2)
O6 0.019(3) 0.019(3) 0.037(3) -0.013(2) 0.009(2) -0.016(2)
O7 0.017(3) 0.036(3) 0.021(3) -0.011(2) 0.004(2) -0.008(3)
O8 0.018(3) 0.047(4) 0.037(3) -0.029(3) 0.011(3) -0.013(3)
O9 0.023(3) 0.019(3) 0.024(3) -0.007(2) -0.001(2) -0.008(2)
O10 0.014(3) 0.022(3) 0.026(3) -0.006(2) 0.006(2) -0.003(2)
O11 0.022(3) 0.022(3) 0.034(3) 0.001(2) 0.002(2) -0.011(3)
O12 0.032(3) 0.026(3) 0.028(3) -0.005(2) 0.006(3) -0.012(3)
O13 0.020(3) 0.051(4) 0.030(3) -0.024(3) 0.012(2) -0.028(3)
O14 0.016(3) 0.034(3) 0.027(3) -0.017(2) 0.007(2) -0.016(2)
O15 0.023(3) 0.018(3) 0.026(3) -0.008(2) -0.002(2) 0.000(2)
O16 0.027(3) 0.014(3) 0.029(3) -0.006(2) -0.004(2) -0.003(2)
O17 0.014(2) 0.012(2) 0.018(2) -0.0053(19) 0.005(2) -0.009(2)
O18 0.007(2) 0.018(2) 0.019(2) -0.009(2) 0.0000(19) -0.007(2)
O19 0.017(3) 0.013(2) 0.018(2) -0.006(2) 0.004(2) -0.006(2)
O20 0.014(3) 0.020(3) 0.011(2) -0.004(2) 0.0042(19) -0.009(2)
O21 0.065(5) 0.039(4) 0.035(3) -0.013(3) 0.007(3) -0.015(4)
O22 0.065(5) 0.046(4) 0.037(4) -0.007(3) -0.004(4) -0.010(4)
C1 0.009(4) 0.022(4) 0.022(4) -0.005(3) 0.003(3) -0.009(3)
C2 0.012(3) 0.016(3) 0.027(3) -0.008(3) 0.001(3) -0.010(3)
C3 0.013(4) 0.011(3) 0.023(4) -0.002(3) -0.004(3) -0.007(3)
C4 0.011(4) 0.019(4) 0.025(4) -0.009(3) -0.001(3) -0.007(3)
C5 0.010(3) 0.013(3) 0.021(3) -0.006(2) 0.001(2) -0.007(2)
C6 0.011(3) 0.014(3) 0.028(3) -0.006(3) 0.003(3) -0.008(3)
C7 0.016(4) 0.023(4) 0.039(4) -0.018(4) 0.003(3) -0.012(3)
C8 0.025(4) 0.033(5) 0.040(5) -0.026(4) 0.009(4) -0.011(4)
C9 0.018(4) 0.024(4) 0.035(4) -0.012(4) 0.011(4) -0.008(3)
C10 0.018(4) 0.027(4) 0.026(4) -0.017(3) 0.004(3) -0.006(3)
C11 0.025(4) 0.026(4) 0.029(4) -0.016(4) 0.007(4) -0.007(4)
C12 0.038(6) 0.051(6) 0.033(5) -0.018(5) -0.006(4) -0.005(5)
C13 0.070(8) 0.052(7) 0.039(6) -0.012(5) -0.027(6) 0.012(6)
C14 0.082(9) 0.041(6) 0.025(5) 0.000(4) 0.008(6) -0.002(6)
C15 0.051(7) 0.054(7) 0.041(6) -0.002(5) 0.018(5) -0.017(6)
C16 0.038(6) 0.047(6) 0.031(5) -0.006(4) 0.007(4) -0.018(5)
C17 0.018(4) 0.018(4) 0.024(4) -0.005(3) 0.001(3) -0.010(3)
C18 0.020(4) 0.026(4) 0.026(4) -0.011(3) 0.004(3) -0.007(4)
C19 0.042(6) 0.033(5) 0.039(5) -0.002(4) 0.013(5) -0.010(5)
C20 0.062(8) 0.050(7) 0.046(6) 0.021(5) 0.009(6) -0.016(6)
C21 0.031(6) 0.080(8) 0.025(5) 0.000(5) 0.010(4) -0.015(6)
C22 0.043(6) 0.061(7) 0.034(5) -0.018(5) 0.016(5) -0.009(5)
C23 0.039(5) 0.028(5) 0.038(5) -0.005(4) 0.017(4) -0.007(4)
C24 0.010(4) 0.019(4) 0.025(4) -0.002(3) -0.006(3) -0.007(3)
C25 0.016(4) 0.028(4) 0.027(4) -0.005(3) -0.001(3) -0.009(3)
C26 0.021(4) 0.024(4) 0.027(4) -0.008(3) 0.004(3) -0.003(4)
C27 0.052(6) 0.019(4) 0.038(5) -0.001(4) -0.005(4) -0.007(4)
C28 0.057(6) 0.035(5) 0.019(4) 0.001(4) 0.008(4) -0.026(5)
C29 0.046(6) 0.046(6) 0.029(5) -0.012(4) 0.011(4) -0.014(5)
C30 0.036(5) 0.029(5) 0.030(4) -0.011(4) 0.010(4) -0.001(4)
C31 0.026(4) 0.020(4) 0.019(4) -0.005(3) 0.003(3) -0.011(3)
C32 0.027(4) 0.023(4) 0.025(4) -0.010(3) 0.005(3) -0.016(4)
C33 0.029(5) 0.049(6) 0.035(5) -0.022(4) 0.008(4) -0.016(4)
C34 0.035(5) 0.058(6) 0.042(5) -0.027(5) 0.008(4) -0.014(5)
C35 0.050(6) 0.058(6) 0.037(5) -0.031(5) 0.002(5) -0.020(5)
C36 0.053(7) 0.101(9) 0.049(6) -0.046(7) 0.015(5) -0.051(7)
C37 0.034(5) 0.079(8) 0.043(5) -0.037(6) 0.014(5) -0.032(6)
C38 0.013(4) 0.025(4) 0.021(4) -0.007(3) 0.004(3) -0.006(3)
C39 0.013(4) 0.020(4) 0.029(4) -0.009(3) 0.002(3) -0.001(3)
C40 0.020(4) 0.026(4) 0.035(5) -0.007(4) -0.002(4) -0.001(4)
C41 0.034(5) 0.034(5) 0.038(5) 0.001(4) -0.009(4) 0.000(4)
C42 0.023(5) 0.060(6) 0.036(5) -0.023(5) -0.004(4) 0.000(5)
C43 0.030(5) 0.049(6) 0.061(6) -0.034(5) -0.004(5) -0.007(5)
C44 0.027(5) 0.029(5) 0.041(5) -0.014(4) -0.001(4) -0.005(4)
C45 0.030(5) 0.042(6) 0.041(5) -0.009(5) -0.012(4) -0.008(5)
C46 0.042(6) 0.049(6) 0.032(5) -0.021(4) -0.002(4) -0.010(5)
C47 0.046(6) 0.048(6) 0.039(5) -0.016(5) -0.004(5) -0.007(5)
C48 0.064(8) 0.064(7) 0.045(6) -0.018(6) 0.006(6) -0.010(6)
C49 0.058(8) 0.085(9) 0.040(6) -0.023(6) 0.009(6) 0.002(7)
C50 0.078(9) 0.053(7) 0.054(7) -0.025(6) -0.002(6) 0.008(7)
C51 0.067(8) 0.047(6) 0.038(5) -0.012(5) -0.003(5) -0.005(6)
Cl1 0.152(4) 0.093(3) 0.0345(15) 0.0110(16) 0.013(2) -0.015(3)
Cl2 0.077(2) 0.153(3) 0.0383(16) 0.0082(19) 0.0304(17) -0.009(2)
Cl3 0.120(3) 0.0546(17) 0.0282(12) 0.0052(11) 0.0102(15) -0.0315(18)
Cl4 0.088(2) 0.107(3) 0.0587(17) -0.0644(19) 0.0078(16) -0.027(2)
Cl5 0.0494(17) 0.107(2) 0.0450(15) -0.0301(16) -0.0156(13) -0.0070(17)
Cl6 0.136(4) 0.131(3) 0.070(2) -0.038(2) 0.040(2) 0.006(3)

loop_
_atom_type_symbol
_atom_type_description
_atom_type_scat_dispersion_real
_atom_type_scat_dispersion_imag
_atom_type_scat_source
C C 0.0033 0.0016 'International Tables Vol C Tables 4.2.6.8 and 6.1.1.4'
H H 0.0000 0.0000 'International Tables Vol C Tables 4.2.6.8 and 6.1.1.4'
O O 0.0106 0.0060 'International Tables Vol C Tables 4.2.6.8 and 6.1.1.4'
Cl Cl 0.1484 0.1585 'International Tables Vol C Tables 4.2.6.8 and 6.1.1.4'
Er Er -0.2586 4.9576 'International Tables Vol C Tables 4.2.6.8 and 6.1.1.4'

loop_
_geom_angle_atom_site_label_1
_geom_angle_atom_site_label_2
_geom_angle_atom_site_label_3
_geom_angle
_geom_angle_site_symmetry_1
_geom_angle_site_symmetry_3
O9 Er1 O18 84.88(17) . .
O9 Er1 O7 148.58(17) . .
O18 Er1 O7 80.51(17) . .
O9 Er1 O19 70.45(16) . .
O18 Er1 O19 125.30(16) . .
O7 Er1 O19 139.89(18) . .
O9 Er1 O19 121.99(16) . 2_666
O18 Er1 O19 153.13(16) . 2_666
O7 Er1 O19 75.49(17) . 2_666
O19 Er1 O19 70.46(19) . 2_666
O9 Er1 O17 108.15(16) . .
O18 Er1 O17 71.11(15) . .
O7 Er1 O17 93.21(16) . .
O19 Er1 O17 71.71(15) . .
O19 Er1 O17 98.12(15) 2_666 .
O9 Er1 O1 76.14(17) . .
O18 Er1 O1 119.65(15) . .
O7 Er1 O1 87.17(17) . .
O19 Er1 O1 101.14(15) . .
O19 Er1 O1 71.39(16) 2_666 .
O17 Er1 O1 169.08(15) . .
O9 Er1 O2 70.79(16) . .
O18 Er1 O2 68.13(15) . .
O7 Er1 O2 77.97(17) . .
O19 Er1 O2 137.01(16) . .
O19 Er1 O2 117.35(15) 2_666 .
O17 Er1 O2 139.17(15) . .
O1 Er1 O2 51.52(15) . .
O9 Er1 Er1 97.03(12) . 2_666
O18 Er1 Er1 154.27(10) . 2_666
O7 Er1 Er1 108.14(13) . 2_666
O19 Er1 Er1 35.45(12) . 2_666
O19 Er1 Er1 35.00(10) 2_666 2_666
O17 Er1 Er1 84.03(10) . 2_666
O1 Er1 Er1 85.48(10) . 2_666
O2 Er1 Er1 136.72(10) . 2_666
O9 Er1 Er3 88.96(13) . .
O18 Er1 Er3 35.95(10) . .
O7 Er1 Er3 95.11(13) . .
O19 Er1 Er3 93.97(12) . .
O19 Er1 Er3 134.60(11) 2_666 .
O17 Er1 Er3 37.21(11) . .
O1 Er1 Er3 153.63(11) . .
O2 Er1 Er3 103.21(11) . .
Er1 Er1 Er3 118.315(12) 2_666 .
O9 Er1 Er2 83.00(11) . .
O18 Er1 Er2 93.85(10) . .
O7 Er1 Er2 125.44(13) . .
O19 Er1 Er2 36.96(11) . .
O19 Er1 Er2 90.34(10) 2_666 .
O17 Er1 Er2 36.17(9) . .
O1 Er1 Er2 137.95(10) . .
O2 Er1 Er2 148.96(12) . .
Er1 Er1 Er2 61.139(9) 2_666 .
Er3 Er1 Er2 58.865(8) . .
O9 Er1 Er2 103.89(13) . 2_666
O18 Er1 Er2 144.40(10) . 2_666
O7 Er1 Er2 74.34(13) . 2_666
O19 Er1 Er2 89.74(12) . 2_666
O19 Er1 Er2 36.32(11) 2_666 2_666
O17 Er1 Er2 134.22(11) . 2_666
O1 Er1 Er2 35.72(11) . 2_666
O2 Er1 Er2 82.12(11) . 2_666
Er1 Er1 Er2 60.085(10) 2_666 2_666
Er3 Er1 Er2 167.124(11) . 2_666
Er2 Er1 Er2 121.224(9) . 2_666
O11 Er2 O13 93.3(2) . .
O11 Er2 O8 81.27(19) . 2_666
O13 Er2 O8 72.19(17) . 2_666
O11 Er2 O17 91.21(17) . .
O13 Er2 O17 146.30(16) . .
O8 Er2 O17 141.44(16) 2_666 .
O11 Er2 O1 142.16(17) . 2_666
O13 Er2 O1 106.41(18) . 2_666
O8 Er2 O1 74.79(18) 2_666 2_666
O17 Er2 O1 89.71(16) . 2_666
O11 Er2 O3 144.20(17) . 2_666
O13 Er2 O3 78.09(17) . 2_666
O8 Er2 O3 126.85(17) 2_666 2_666
O17 Er2 O3 78.86(14) . 2_666
O1 Er2 O3 72.77(16) 2_666 2_666
O11 Er2 O20 73.82(17) . .
O13 Er2 O20 77.25(16) . .
O8 Er2 O20 139.02(17) 2_666 .
O17 Er2 O20 72.01(15) . .
O1 Er2 O20 141.28(15) 2_666 .
O3 Er2 O20 70.39(15) 2_666 .
O11 Er2 O19 74.33(18) . .
O13 Er2 O19 142.97(15) . .
O8 Er2 O19 71.50(15) 2_666 .
O17 Er2 O19 70.05(14) . .
O1 Er2 O19 70.51(16) 2_666 .
O3 Er2 O19 131.22(16) 2_666 .
O20 Er2 O19 129.09(14) . .
O11 Er2 Er3 68.31(12) . .
O13 Er2 Er3 114.70(13) . .
O8 Er2 Er3 148.87(14) 2_666 .
O17 Er2 Er3 38.16(11) . .
O1 Er2 Er3 126.64(10) 2_666 .
O3 Er2 Er3 83.73(10) 2_666 .
O20 Er2 Er3 37.77(10) . .
O19 Er2 Er3 93.31(10) . .
O11 Er2 Er3 108.86(13) . 2_566
O13 Er2 Er3 67.37(11) . 2_566
O8 Er2 Er3 138.65(12) 2_666 2_566
O17 Er2 Er3 79.57(10) . 2_566
O1 Er2 Er3 108.50(11) 2_666 2_566
O3 Er2 Er3 35.74(11) 2_666 2_566
O20 Er2 Er3 36.02(11) . 2_566
O19 Er2 Er3 149.58(9) . 2_566
Er3 Er2 Er3 62.137(9) . 2_566
O11 Er2 Er1 73.80(14) . .
O13 Er2 Er1 167.06(15) . .
O8 Er2 Er1 105.77(12) 2_666 .
O17 Er2 Er1 36.66(10) . .
O1 Er2 Er1 84.93(10) 2_666 .
O3 Er2 Er1 111.91(10) 2_666 .
O20 Er2 Er1 97.96(10) . .
O19 Er2 Er1 34.77(9) . .
Er3 Er2 Er1 60.323(8) . .
Er3 Er2 Er1 115.575(10) 2_566 .
O11 Er2 Er1 106.29(14) . 2_666
O13 Er2 Er1 127.85(13) . 2_666
O8 Er2 Er1 64.11(13) 2_666 2_666
O17 Er2 Er1 82.32(11) . 2_666
O1 Er2 Er1 36.53(11) 2_666 2_666
O3 Er2 Er1 106.31(11) 2_666 2_666
O20 Er2 Er1 154.31(10) . 2_666
O19 Er2 Er1 34.61(11) . 2_666
Er3 Er2 Er1 117.439(10) . 2_666
Er3 Er2 Er1 140.531(11) 2_566 2_666
Er1 Er2 Er1 58.776(9) . 2_666
O3 Er3 O12 98.24(18) 1_455 .
O3 Er3 O20 73.46(16) 1_455 2_566
O12 Er3 O20 144.17(16) . 2_566
O3 Er3 O14 86.37(16) 1_455 2_566
O12 Er3 O14 138.46(17) . 2_566
O20 Er3 O14 76.78(15) 2_566 2_566
O3 Er3 O20 92.15(15) 1_455 .
O12 Er3 O20 78.09(16) . .
O20 Er3 O20 67.70(16) 2_566 .
O14 Er3 O20 143.27(16) 2_566 .
O3 Er3 O18 131.03(15) 1_455 .
O12 Er3 O18 75.47(17) . .
O20 Er3 O18 136.32(16) 2_566 .
O14 Er3 O18 70.85(15) 2_566 .
O20 Er3 O18 131.68(14) . .
O3 Er3 O17 158.28(15) 1_455 .
O12 Er3 O17 93.57(17) . .
O20 Er3 O17 86.30(15) 2_566 .
O14 Er3 O17 96.80(16) 2_566 .
O20 Er3 O17 72.48(15) . .
O18 Er3 O17 69.66(15) . .
O3 Er3 O5 69.12(14) 1_455 1_455
O12 Er3 O5 71.88(16) . 1_455
O20 Er3 O5 131.66(14) 2_566 1_455
O14 Er3 O5 71.45(17) 2_566 1_455
O20 Er3 O5 141.29(16) . 1_455
O18 Er3 O5 62.73(15) . 1_455
O17 Er3 O5 132.25(14) . 1_455
O3 Er3 Er2 130.71(10) 1_455 .
O12 Er3 Er2 72.33(13) . .
O20 Er3 Er2 86.75(10) 2_566 .
O14 Er3 Er2 132.95(13) 2_566 .
O20 Er3 Er2 38.78(11) . .
O18 Er3 Er2 94.29(10) . .
O17 Er3 Er2 37.64(10) . .
O5 Er3 Er2 141.29(10) 1_455 .
O3 Er3 Er2 37.38(11) 1_455 2_566
O12 Er3 Er2 131.95(14) . 2_566
O20 Er3 Er2 37.54(11) 2_566 2_566
O14 Er3 Er2 71.67(11) 2_566 2_566
O20 Er3 Er2 85.13(10) . 2_566
O18 Er3 Er2 141.51(10) . 2_566
O17 Er3 Er2 123.67(10) . 2_566
O5 Er3 Er2 97.04(9) 1_455 2_566
Er2 Er3 Er2 117.863(9) . 2_566
O3 Er3 Er1 164.49(11) 1_455 .
O12 Er3 Er1 74.38(14) . .
O20 Er3 Er1 120.49(12) 2_566 .
O14 Er3 Er1 90.36(12) 2_566 .
O20 Er3 Er1 99.45(11) . .
O18 Er3 Er1 34.43(10) . .
O17 Er3 Er1 37.22(10) . .
O5 Er3 Er1 95.46(10) 1_455 .
Er2 Er3 Er1 60.811(8) . .
Er2 Er3 Er1 153.407(12) 2_566 .
O3 Er3 Er3 81.52(10) 1_455 2_566
O12 Er3 Er3 111.09(12) . 2_566
O20 Er3 Er3 34.10(10) 2_566 2_566
O14 Er3 Er3 110.42(12) 2_566 2_566
O20 Er3 Er3 33.60(10) . 2_566
O18 Er3 Er3 146.67(11) . 2_566
O17 Er3 Er3 77.23(10) . 2_566
O5 Er3 Er3 150.51(10) 1_455 2_566
Er2 Er3 Er3 59.584(9) . 2_566
Er2 Er3 Er3 58.279(9) 2_566 2_566
Er1 Er3 Er3 113.768(13) . 2_566
O10 Er4 O16 139.03(19) . 2_576
O10 Er4 O6 91.64(16) . 2_676
O16 Er4 O6 77.15(17) 2_576 2_676
O10 Er4 O18 98.24(16) . .
O16 Er4 O18 78.59(16) 2_576 .
O6 Er4 O18 152.45(17) 2_676 .
O10 Er4 O15 76.08(18) . .
O16 Er4 O15 136.88(16) 2_576 .
O6 Er4 O15 78.11(18) 2_676 .
O18 Er4 O15 129.21(16) . .
O10 Er4 O5 122.58(16) . 1_455
O16 Er4 O5 94.40(17) 2_576 1_455
O6 Er4 O5 126.81(16) 2_676 1_455
O18 Er4 O5 67.87(16) . 1_455
O15 Er4 O5 73.43(17) . 1_455
O10 Er4 O2 70.48(17) . .
O16 Er4 O2 70.50(17) 2_576 .
O6 Er4 O2 91.15(17) 2_676 .
O18 Er4 O2 68.45(16) . .
O15 Er4 O2 144.52(17) . .
O5 Er4 O2 135.78(16) 1_455 .
O10 Er4 O6 144.53(18) . 1_455
O16 Er4 O6 71.43(17) 2_576 1_455
O6 Er4 O6 76.66(17) 2_676 1_455
O18 Er4 O6 107.56(15) . 1_455
O15 Er4 O6 68.81(17) . 1_455
O5 Er4 O6 51.45(14) 1_455 1_455
O2 Er4 O6 141.72(15) . 1_455
O10 Er4 Er4 124.70(12) . 2_576
O16 Er4 Er4 69.62(12) 2_576 2_576
O6 Er4 Er4 41.29(12) 2_676 2_576
O18 Er4 Er4 137.06(10) . 2_576
O15 Er4 Er4 68.43(11) . 2_576
O5 Er4 Er4 86.21(10) 1_455 2_576
O2 Er4 Er4 122.98(10) . 2_576
O6 Er4 Er4 35.37(10) 1_455 2_576
O10 Er4 Er1 72.92(13) . .
O16 Er4 Er1 86.32(12) 2_576 .
O6 Er4 Er1 133.17(13) 2_676 .
O18 Er4 Er1 31.63(10) . .
O15 Er4 Er1 135.50(11) . .
O5 Er4 Er1 97.58(11) 1_455 .
O2 Er4 Er1 42.09(11) . .
O6 Er4 Er1 138.22(11) 1_455 .
Er4 Er4 Er1 155.889(15) 2_576 .
C1 O1 Er2 131.3(4) . 2_666
C1 O1 Er1 97.1(4) . .
Er2 O1 Er1 107.75(17) 2_666 .
C1 O2 Er4 163.1(5) . .
C1 O2 Er1 89.1(4) . .
Er4 O2 Er1 96.21(15) . .
C2 O3 Er3 127.4(4) . 1_655
C2 O3 Er2 120.1(4) . 2_666
Er3 O3 Er2 106.89(18) 1_655 2_666
C3 O5 Er4 98.3(4) . 1_655
C3 O5 Er3 145.8(4) . 1_655
Er4 O5 Er3 103.39(16) 1_655 1_655
C3 O6 Er4 164.7(5) . 2_676
C3 O6 Er4 89.0(4) . 1_655
Er4 O6 Er4 103.34(16) 2_676 1_655
C10 O7 Er1 128.8(4) . .
C10 O8 Er2 139.3(4) . 2_666
C17 O9 Er1 144.2(4) . .
C17 O10 Er4 130.5(5) . .
C24 O11 Er2 143.8(5) . .
C24 O12 Er3 131.6(5) . .
C31 O13 Er2 144.2(4) . .
C31 O14 Er3 130.6(4) . 2_566
C38 O15 Er4 137.3(4) . .
C38 O16 Er4 132.1(5) . 2_576
Er2 O17 Er3 104.20(18) . .
Er2 O17 Er1 107.17(16) . .
Er3 O17 Er1 105.57(16) . .
Er2 O17 H17A 113.1 . .
Er3 O17 H17A 113.1 . .
Er1 O17 H17A 113.1 . .
Er1 O18 Er4 116.67(18) . .
Er1 O18 Er3 109.62(17) . .
Er4 O18 Er3 118.65(19) . .
Er1 O18 H18A 103.1 . .
Er4 O18 H18A 103.1 . .
Er3 O18 H18A 103.1 . .
Er1 O19 Er1 109.54(19) . 2_666
Er1 O19 Er2 108.27(17) . .
Er1 O19 Er2 109.07(17) 2_666 .
Er1 O19 H19B 110.0 . .
Er1 O19 H19B 110.0 2_666 .
Er2 O19 H19B 110.0 . .
Er3 O20 Er3 112.30(16) 2_566 .
Er3 O20 Er2 106.44(18) 2_566 .
Er3 O20 Er2 103.44(17) . .
Er3 O20 H20B 111.4 2_566 .
Er3 O20 H20B 111.4 . .
Er2 O20 H20B 111.4 . .
C45 O21 H21A 109.5 . .
O2 C1 O1 121.0(6) . .
O2 C1 C4 121.8(6) . .
O1 C1 C4 117.0(6) . .
O4 C2 O3 124.7(6) . .
O4 C2 C5 118.1(6) . .
O3 C2 C5 117.2(6) . .
O5 C3 O6 120.9(6) . .
O5 C3 C6 121.6(6) . .
O6 C3 C6 117.5(6) . .
O5 C3 Er4 56.5(3) . 1_655
O6 C3 Er4 64.7(3) . 1_655
C6 C3 Er4 175.3(5) . 1_655
C9 C4 C5 120.3(6) . .
C9 C4 C1 117.7(6) . .
C5 C4 C1 122.0(6) . .
C6 C5 C4 118.5(6) . .
C6 C5 C2 121.1(6) . .
C4 C5 C2 120.0(6) . .
C7 C6 C5 120.4(6) . .
C7 C6 C3 119.1(6) . .
C5 C6 C3 120.5(6) . .
C6 C7 C8 121.5(7) . .
C6 C7 H7A 119.3 . .
C8 C7 H7A 119.3 . .
C7 C8 C9 118.1(6) . .
C7 C8 H8A 120.9 . .
C9 C8 H8A 120.9 . .
C8 C9 C4 121.1(7) . .
C8 C9 H9A 119.5 . .
C4 C9 H9A 119.5 . .
O7 C10 O8 125.8(7) . .
O7 C10 C11 117.6(7) . .
O8 C10 C11 116.6(7) . .
C16 C11 C12 119.9(8) . .
C16 C11 C10 120.5(8) . .
C12 C11 C10 119.6(7) . .
C13 C12 C11 119.8(9) . .
C13 C12 H12A 120.1 . .
C11 C12 H12A 120.1 . .
C12 C13 C14 119.9(10) . .
C12 C13 H13A 120.1 . .
C14 C13 H13A 120.1 . .
C15 C14 C13 120.6(9) . .
C15 C14 Cl1 119.9(9) . .
C13 C14 Cl1 119.5(10) . .
C14 C15 C16 118.7(10) . .
C14 C15 H15A 120.6 . .
C16 C15 H15A 120.6 . .
C11 C16 C15 121.1(9) . .
C11 C16 H16A 119.4 . .
C15 C16 H16A 119.4 . .
O10 C17 O9 123.5(6) . .
O10 C17 C18 118.1(6) . .
O9 C17 C18 118.3(6) . .
C19 C18 C23 119.8(7) . .
C19 C18 C17 120.9(7) . .
C23 C18 C17 119.2(7) . .
C18 C19 C20 120.2(8) . .
C18 C19 H19A 119.9 . .
C20 C19 H19A 119.9 . .
C21 C20 C19 118.7(9) . .
C21 C20 H20A 120.6 . .
C19 C20 H20A 120.6 . .
C22 C21 C20 121.9(8) . .
C22 C21 Cl2 120.2(8) . .
C20 C21 Cl2 117.9(8) . .
C21 C22 C23 119.8(8) . .
C21 C22 H22A 120.1 . .
C23 C22 H22A 120.1 . .
C18 C23 C22 119.5(8) . .
C18 C23 H23A 120.3 . .
C22 C23 H23A 120.3 . .
O11 C24 O12 123.1(7) . .
O11 C24 C25 117.4(6) . .
O12 C24 C25 119.5(6) . .
C26 C25 C30 118.7(7) . .
C26 C25 C24 122.4(7) . .
C30 C25 C24 118.8(7) . .
C25 C26 C27 120.9(7) . .
C25 C26 H26A 119.6 . .
C27 C26 H26A 119.6 . .
C28 C27 C26 118.7(8) . .
C28 C27 H27A 120.6 . .
C26 C27 H27A 120.6 . .
C27 C28 C29 121.2(8) . .
C27 C28 Cl3 119.1(7) . .
C29 C28 Cl3 119.7(6) . .
C30 C29 C28 119.9(8) . .
C30 C29 H29A 120.0 . .
C28 C29 H29A 120.0 . .
C29 C30 C25 120.5(8) . .
C29 C30 H30A 119.8 . .
C25 C30 H30A 119.8 . .
O13 C31 O14 123.9(6) . .
O13 C31 C32 118.7(6) . .
O14 C31 C32 117.5(6) . .
C37 C32 C33 120.4(7) . .
C37 C32 C31 121.0(7) . .
C33 C32 C31 118.5(7) . .
C32 C33 C34 119.2(8) . .
C32 C33 H33A 120.4 . .
C34 C33 H33A 120.4 . .
C35 C34 C33 120.4(8) . .
C35 C34 H34A 119.8 . .
C33 C34 H34A 119.8 . .
C34 C35 C36 120.6(7) . .
C34 C35 Cl4 120.6(7) . .
C36 C35 Cl4 118.9(7) . .
C37 C36 C35 119.1(8) . .
C37 C36 H36A 120.4 . .
C35 C36 H36A 120.4 . .
C32 C37 C36 120.2(8) . .
C32 C37 H37A 119.9 . .
C36 C37 H37A 119.9 . .
O15 C38 O16 125.7(7) . .
O15 C38 C39 117.1(6) . .
O16 C38 C39 117.2(6) . .
C40 C39 C44 118.9(8) . .
C40 C39 C38 121.7(7) . .
C44 C39 C38 119.4(7) . .
C39 C40 C41 119.9(8) . .
C39 C40 H40A 120.0 . .
C41 C40 H40A 120.0 . .
C42 C41 C40 119.2(9) . .
C42 C41 H41A 120.4 . .
C40 C41 H41A 120.4 . .
C43 C42 C41 122.2(9) . .
C43 C42 Cl5 118.8(7) . .
C41 C42 Cl5 119.1(8) . .
C42 C43 C44 118.2(8) . .
C42 C43 H43A 120.9 . .
C44 C43 H43A 120.9 . .
C43 C44 C39 121.3(8) . .
C43 C44 H44A 119.4 . .
C39 C44 H44A 119.4 . .
O22 C45 O21 123.3(8) . .
O22 C45 C46 124.3(9) . .
O21 C45 C46 112.5(8) . .
C51 C46 C47 120.7(8) . .
C51 C46 C45 117.7(9) . .
C47 C46 C45 121.5(8) . .
C48 C47 C46 121.2(9) . .
C48 C47 H47A 119.4 . .
C46 C47 H47A 119.4 . .
C47 C48 C49 117.3(11) . .
C47 C48 H48A 121.4 . .
C49 C48 H48A 121.4 . .
C48 C49 C50 122.5(9) . .
C48 C49 Cl6 118.0(10) . .
C50 C49 Cl6 119.4(9) . .
C51 C50 C49 119.0(10) . .
C51 C50 H50A 120.5 . .
C49 C50 H50A 120.5 . .
C50 C51 C46 119.2(10) . .
C50 C51 H51A 120.4 . .
C46 C51 H51A 120.4 . .

loop_
_geom_bond_atom_site_label_1
_geom_bond_atom_site_label_2
_geom_bond_distance
_geom_bond_site_symmetry_2
Er1 O9 2.283(5) .
Er1 O18 2.284(4) .
Er1 O7 2.290(5) .
Er1 O19 2.296(4) .
Er1 O19 2.322(5) 2_666
Er1 O17 2.389(4) .
Er1 O1 2.415(5) .
Er1 O2 2.624(5) .
Er1 Er1 3.7720(6) 2_666
Er1 Er3 3.8049(5) .
Er1 Er2 3.8233(4) .
Er1 Er2 3.8631(5) 2_666
Er2 O11 2.223(5) .
Er2 O13 2.244(5) .
Er2 O8 2.361(5) 2_666
Er2 O17 2.362(4) .
Er2 O1 2.368(5) 2_666
Er2 O3 2.411(4) 2_666
Er2 O20 2.414(4) .
Er2 O19 2.421(4) .
Er2 Er3 3.7485(4) .
Er2 Er3 3.8003(4) 2_566
Er2 Er1 3.8631(5) 2_666
Er3 O3 2.320(5) 1_455
Er3 O12 2.320(5) .
Er3 O20 2.330(4) 2_566
Er3 O14 2.331(4) 2_566
Er3 O20 2.361(4) .
Er3 O18 2.371(4) .
Er3 O17 2.389(5) .
Er3 O5 2.672(4) 1_455
Er3 Er2 3.8003(4) 2_566
Er3 Er3 3.8959(6) 2_566
Er4 O10 2.264(4) .
Er4 O16 2.280(5) 2_576
Er4 O6 2.287(4) 2_676
Er4 O18 2.288(5) .
Er4 O15 2.296(5) .
Er4 O5 2.432(4) 1_455
Er4 O2 2.604(5) .
Er4 O6 2.607(5) 1_455
Er4 Er4 3.8451(6) 2_576
O1 C1 1.298(8) .
O1 Er2 2.368(5) 2_666
O2 C1 1.226(8) .
O3 C2 1.303(8) .
O3 Er3 2.320(5) 1_655
O3 Er2 2.411(4) 2_666
O4 C2 1.207(9) .
O5 C3 1.239(7) .
O5 Er4 2.432(4) 1_655
O5 Er3 2.672(4) 1_655
O6 C3 1.282(7) .
O6 Er4 2.287(4) 2_676
O6 Er4 2.607(5) 1_655
O7 C10 1.254(9) .
O8 C10 1.258(8) .
O8 Er2 2.361(5) 2_666
O9 C17 1.265(8) .
O10 C17 1.263(8) .
O11 C24 1.256(8) .
O12 C24 1.277(8) .
O13 C31 1.239(8) .
O14 C31 1.285(8) .
O14 Er3 2.331(4) 2_566
O15 C38 1.245(8) .
O16 C38 1.271(8) .
O16 Er4 2.280(5) 2_576
O17 H17A 0.9800 .
O18 H18A 0.9800 .
O19 Er1 2.322(5) 2_666
O19 H19B 0.9800 .
O20 Er3 2.330(4) 2_566
O20 H20B 0.9800 .
O21 C45 1.337(10) .
O21 H21A 0.8200 .
O22 C45 1.206(11) .
C1 C4 1.490(9) .
C2 C5 1.525(9) .
C3 C6 1.500(9) .
C3 Er4 2.885(7) 1_655
C4 C9 1.375(9) .
C4 C5 1.385(9) .
C5 C6 1.378(9) .
C6 C7 1.370(9) .
C7 C8 1.373(10) .
C7 H7A 0.9300 .
C8 C9 1.374(10) .
C8 H8A 0.9300 .
C9 H9A 0.9300 .
C10 C11 1.510(10) .
C11 C16 1.367(11) .
C11 C12 1.376(12) .
C12 C13 1.374(13) .
C12 H12A 0.9300 .
C13 C14 1.381(15) .
C13 H13A 0.9300 .
C14 C15 1.373(15) .
C14 Cl1 1.737(9) .
C15 C16 1.379(12) .
C15 H15A 0.9300 .
C16 H16A 0.9300 .
C17 C18 1.494(9) .
C18 C19 1.372(11) .
C18 C23 1.388(10) .
C19 C20 1.394(12) .
C19 H19A 0.9300 .
C20 C21 1.374(14) .
C20 H20A 0.9300 .
C21 C22 1.345(14) .
C21 Cl2 1.736(8) .
C22 C23 1.394(11) .
C22 H22A 0.9300 .
C23 H23A 0.9300 .
C24 C25 1.480(10) .
C25 C26 1.360(10) .
C25 C30 1.397(10) .
C26 C27 1.408(11) .
C26 H26A 0.9300 .
C27 C28 1.355(11) .
C27 H27A 0.9300 .
C28 C29 1.369(12) .
C28 Cl3 1.724(8) .
C29 C30 1.366(12) .
C29 H29A 0.9300 .
C30 H30A 0.9300 .
C31 C32 1.484(9) .
C32 C37 1.365(11) .
C32 C33 1.365(10) .
C33 C34 1.389(10) .
C33 H33A 0.9300 .
C34 C35 1.344(12) .
C34 H34A 0.9300 .
C35 C36 1.380(12) .
C35 Cl4 1.740(8) .
C36 C37 1.377(11) .
C36 H36A 0.9300 .
C37 H37A 0.9300 .
C38 C39 1.506(10) .
C39 C40 1.381(11) .
C39 C44 1.392(10) .
C40 C41 1.391(12) .
C40 H40A 0.9300 .
C41 C42 1.374(12) .
C41 H41A 0.9300 .
C42 C43 1.364(13) .
C42 Cl5 1.750(9) .
C43 C44 1.384(12) .
C43 H43A 0.9300 .
C44 H44A 0.9300 .
C45 C46 1.496(12) .
C46 C51 1.369(12) .
C46 C47 1.373(13) .
C47 C48 1.362(12) .
C47 H47A 0.9300 .
C48 C49 1.366(14) .
C48 H48A 0.9300 .
C49 C50 1.382(16) .
C49 Cl6 1.753(10) .
C50 C51 1.360(13) .
C50 H50A 0.9300 .
C51 H51A 0.9300 .

loop_
_geom_hbond_atom_site_label_D
_geom_hbond_atom_site_label_H
_geom_hbond_atom_site_label_A
_geom_hbond_distance_DH
_geom_hbond_distance_HA
_geom_hbond_distance_DA
_geom_hbond_angle_DHA
_geom_hbond_site_symmetry_A
O17 H17A O22 0.98 2.23 3.109(8) 148.7 1_455
O20 H20B O22 0.98 1.99 2.876(9) 149.5 2_666
O21 H21A O4 0.82 1.84 2.635(7) 161.6 2_766

loop_
_geom_torsion_atom_site_label_1
_geom_torsion_atom_site_label_2
_geom_torsion_atom_site_label_3
_geom_torsion_atom_site_label_4
_geom_torsion
_geom_torsion_site_symmetry_1
_geom_torsion_site_symmetry_4
O9 Er1 Er2 O11 -19.14(18) . .
O18 Er1 Er2 O11 65.21(18) . .
O7 Er1 Er2 O11 146.3(2) . .
O19 Er1 Er2 O11 -85.7(2) . .
O19 Er1 Er2 O11 -141.35(17) 2_666 .
O17 Er1 Er2 O11 115.3(2) . .
O1 Er1 Er2 O11 -79.4(2) . .
O2 Er1 Er2 O11 13.0(2) . .
Er1 Er1 Er2 O11 -121.17(13) 2_666 .
Er3 Er1 Er2 O11 73.89(13) . .
Er2 Er1 Er2 O11 -121.17(13) 2_666 .
O9 Er1 Er2 O13 -22.4(5) . .
O18 Er1 Er2 O13 61.9(5) . .
O7 Er1 Er2 O13 143.0(5) . .
O19 Er1 Er2 O13 -89.0(6) . .
O19 Er1 Er2 O13 -144.6(5) 2_666 .
O17 Er1 Er2 O13 112.0(6) . .
O1 Er1 Er2 O13 -82.7(5) . .
O2 Er1 Er2 O13 9.7(6) . .
Er1 Er1 Er2 O13 -124.5(5) 2_666 .
Er3 Er1 Er2 O13 70.6(5) . .
Er2 Er1 Er2 O13 -124.5(5) 2_666 .
O9 Er1 Er2 O8 56.6(2) . 2_666
O18 Er1 Er2 O8 140.95(19) . 2_666
O7 Er1 Er2 O8 -138.0(2) . 2_666
O19 Er1 Er2 O8 -10.0(3) . 2_666
O19 Er1 Er2 O8 -65.61(19) 2_666 2_666
O17 Er1 Er2 O8 -169.0(2) . 2_666
O1 Er1 Er2 O8 -3.6(2) . 2_666
O2 Er1 Er2 O8 88.7(2) . 2_666
Er1 Er1 Er2 O8 -45.43(16) 2_666 2_666
Er3 Er1 Er2 O8 149.63(16) . 2_666
Er2 Er1 Er2 O8 -45.43(16) 2_666 2_666
O9 Er1 Er2 O17 -134.4(2) . .
O18 Er1 Er2 O17 -50.1(2) . .
O7 Er1 Er2 O17 31.0(3) . .
O19 Er1 Er2 O17 159.0(3) . .
O19 Er1 Er2 O17 103.4(2) 2_666 .
O1 Er1 Er2 O17 165.4(3) . .
O2 Er1 Er2 O17 -102.3(3) . .
Er1 Er1 Er2 O17 123.55(19) 2_666 .
Er3 Er1 Er2 O17 -41.39(19) . .
Er2 Er1 Er2 O17 123.55(19) 2_666 .
O9 Er1 Er2 O1 129.22(17) . 2_666
O18 Er1 Er2 O1 -146.43(16) . 2_666
O7 Er1 Er2 O1 -65.33(19) . 2_666
O19 Er1 Er2 O1 62.7(2) . 2_666
O19 Er1 Er2 O1 7.01(15) 2_666 2_666
O17 Er1 Er2 O1 -96.4(2) . 2_666
O1 Er1 Er2 O1 69.0(2) . 2_666
O2 Er1 Er2 O1 161.3(2) . 2_666
Er1 Er1 Er2 O1 27.19(11) 2_666 2_666
Er3 Er1 Er2 O1 -137.75(11) . 2_666
Er2 Er1 Er2 O1 27.19(11) 2_666 2_666
O9 Er1 Er2 O3 -161.65(17) . 2_666
O18 Er1 Er2 O3 -77.30(17) . 2_666
O7 Er1 Er2 O3 3.8(2) . 2_666
O19 Er1 Er2 O3 131.8(2) . 2_666
O19 Er1 Er2 O3 76.14(16) 2_666 2_666
O17 Er1 Er2 O3 -27.2(2) . 2_666
O1 Er1 Er2 O3 138.1(2) . 2_666
O2 Er1 Er2 O3 -129.5(2) . 2_666
Er1 Er1 Er2 O3 96.32(12) 2_666 2_666
Er3 Er1 Er2 O3 -68.62(12) . 2_666
Er2 Er1 Er2 O3 96.32(12) 2_666 2_666
O9 Er1 Er2 O20 -89.66(16) . .
O18 Er1 Er2 O20 -5.31(16) . .
O7 Er1 Er2 O20 75.79(19) . .
O19 Er1 Er2 O20 -156.2(2) . .
O19 Er1 Er2 O20 148.14(15) 2_666 .
O17 Er1 Er2 O20 44.8(2) . .
O1 Er1 Er2 O20 -149.9(2) . .
O2 Er1 Er2 O20 -57.6(2) . .
Er1 Er1 Er2 O20 168.31(11) 2_666 .
Er3 Er1 Er2 O20 3.37(11) . .
Er2 Er1 Er2 O20 168.31(11) 2_666 .
O9 Er1 Er2 O19 66.6(2) . .
O18 Er1 Er2 O19 150.9(2) . .
O7 Er1 Er2 O19 -128.0(3) . .
O19 Er1 Er2 O19 -55.6(3) 2_666 .
O17 Er1 Er2 O19 -159.0(3) . .
O1 Er1 Er2 O19 6.3(3) . .
O2 Er1 Er2 O19 98.7(3) . .
Er1 Er1 Er2 O19 -35.5(2) 2_666 .
Er3 Er1 Er2 O19 159.6(2) . .
Er2 Er1 Er2 O19 -35.5(2) 2_666 .
O9 Er1 Er2 Er3 -93.03(12) . .
O18 Er1 Er2 Er3 -8.68(11) . .
O7 Er1 Er2 Er3 72.41(16) . .
O19 Er1 Er2 Er3 -159.6(2) . .
O19 Er1 Er2 Er3 144.76(11) 2_666 .
O17 Er1 Er2 Er3 41.39(19) . .
O1 Er1 Er2 Er3 -153.26(17) . .
O2 Er1 Er2 Er3 -60.9(2) . .
Er1 Er1 Er2 Er3 164.939(13) 2_666 .
Er2 Er1 Er2 Er3 164.939(13) 2_666 .
O9 Er1 Er2 Er3 -122.68(12) . 2_566
O18 Er1 Er2 Er3 -38.33(12) . 2_566
O7 Er1 Er2 Er3 42.76(16) . 2_566
O19 Er1 Er2 Er3 170.7(2) . 2_566
O19 Er1 Er2 Er3 115.11(11) 2_666 2_566
O17 Er1 Er2 Er3 11.74(19) . 2_566
O1 Er1 Er2 Er3 177.09(17) . 2_566
O2 Er1 Er2 Er3 -90.6(2) . 2_566
Er1 Er1 Er2 Er3 135.290(13) 2_666 2_566
Er3 Er1 Er2 Er3 -29.649(13) . 2_566
Er2 Er1 Er2 Er3 135.290(13) 2_666 2_566
O9 Er1 Er2 Er1 102.03(12) . 2_666
O18 Er1 Er2 Er1 -173.62(12) . 2_666
O7 Er1 Er2 Er1 -92.53(16) . 2_666
O19 Er1 Er2 Er1 35.5(2) . 2_666
O19 Er1 Er2 Er1 -20.18(11) 2_666 2_666
O17 Er1 Er2 Er1 -123.55(19) . 2_666
O1 Er1 Er2 Er1 41.80(17) . 2_666
O2 Er1 Er2 Er1 134.1(2) . 2_666
Er3 Er1 Er2 Er1 -164.939(13) . 2_666
Er2 Er1 Er2 Er1 0.0 2_666 2_666
O11 Er2 Er3 O3 84.1(2) . 1_455
O13 Er2 Er3 O3 0.7(2) . 1_455
O8 Er2 Er3 O3 97.1(3) 2_666 1_455
O17 Er2 Er3 O3 -153.0(2) . 1_455
O1 Er2 Er3 O3 -136.1(2) 2_666 1_455
O3 Er2 Er3 O3 -73.1(2) 2_666 1_455
O20 Er2 Er3 O3 -7.3(2) . 1_455
O19 Er2 Er3 O3 155.79(18) . 1_455
Er3 Er2 Er3 O3 -43.04(15) 2_566 1_455
Er1 Er2 Er3 O3 167.28(15) . 1_455
Er1 Er2 Er3 O3 -178.22(15) 2_666 1_455
O11 Er2 Er3 O12 -1.6(2) . .
O13 Er2 Er3 O12 -84.9(2) . .
O8 Er2 Er3 O12 11.4(3) 2_666 .
O17 Er2 Er3 O12 121.3(2) . .
O1 Er2 Er3 O12 138.21(19) 2_666 .
O3 Er2 Er3 O12 -158.73(18) 2_666 .
O20 Er2 Er3 O12 -92.9(2) . .
O19 Er2 Er3 O12 70.14(18) . .
Er3 Er2 Er3 O12 -128.69(14) 2_566 .
Er1 Er2 Er3 O12 81.62(14) . .
Er1 Er2 Er3 O12 96.12(14) 2_666 .
O11 Er2 Er3 O20 148.95(19) . 2_566
O13 Er2 Er3 O20 65.57(19) . 2_566
O8 Er2 Er3 O20 161.9(3) 2_666 2_566
O17 Er2 Er3 O20 -88.2(2) . 2_566
O1 Er2 Er3 O20 -71.29(18) 2_666 2_566
O3 Er2 Er3 O20 -8.23(16) 2_666 2_566
O20 Er2 Er3 O20 57.6(3) . 2_566
O19 Er2 Er3 O20 -139.36(16) . 2_566
Er3 Er2 Er3 O20 21.81(11) 2_566 2_566
Er1 Er2 Er3 O20 -127.87(12) . 2_566
Er1 Er2 Er3 O20 -113.37(11) 2_666 2_566
O11 Er2 Er3 O14 -142.5(2) . 2_566
O13 Er2 Er3 O14 134.1(2) . 2_566
O8 Er2 Er3 O14 -129.5(3) 2_666 2_566
O17 Er2 Er3 O14 -19.6(2) . 2_566
O1 Er2 Er3 O14 -2.7(2) 2_666 2_566
O3 Er2 Er3 O14 60.31(19) 2_666 2_566
O20 Er2 Er3 O14 126.1(2) . 2_566
O19 Er2 Er3 O14 -70.81(19) . 2_566
Er3 Er2 Er3 O14 90.36(15) 2_566 2_566
Er1 Er2 Er3 O14 -59.33(15) . 2_566
Er1 Er2 Er3 O14 -44.83(15) 2_666 2_566
O11 Er2 Er3 O20 91.4(2) . .
O13 Er2 Er3 O20 8.0(2) . .
O8 Er2 Er3 O20 104.3(3) 2_666 .
O17 Er2 Er3 O20 -145.7(2) . .
O1 Er2 Er3 O20 -128.9(2) 2_666 .
O3 Er2 Er3 O20 -65.8(2) 2_666 .
O19 Er2 Er3 O20 163.1(2) . .
Er3 Er2 Er3 O20 -35.77(17) 2_566 .
Er1 Er2 Er3 O20 174.54(18) . .
Er1 Er2 Er3 O20 -170.96(18) 2_666 .
O11 Er2 Er3 O18 -74.81(19) . .
O13 Er2 Er3 O18 -158.19(19) . .
O8 Er2 Er3 O18 -61.9(3) 2_666 .
O17 Er2 Er3 O18 48.1(2) . .
O1 Er2 Er3 O18 64.95(18) 2_666 .
O3 Er2 Er3 O18 128.01(16) 2_666 .
O20 Er2 Er3 O18 -166.2(2) . .
O19 Er2 Er3 O18 -3.12(16) . .
Er3 Er2 Er3 O18 158.05(11) 2_566 .
Er1 Er2 Er3 O18 8.36(11) . .
Er1 Er2 Er3 O18 22.86(11) 2_666 .
O11 Er2 Er3 O17 -122.9(2) . .
O13 Er2 Er3 O17 153.7(2) . .
O8 Er2 Er3 O17 -109.9(3) 2_666 .
O1 Er2 Er3 O17 16.9(2) 2_666 .
O3 Er2 Er3 O17 79.9(2) 2_666 .
O20 Er2 Er3 O17 145.7(2) . .
O19 Er2 Er3 O17 -51.2(2) . .
Er3 Er2 Er3 O17 109.97(17) 2_566 .
Er1 Er2 Er3 O17 -39.72(17) . .
Er1 Er2 Er3 O17 -25.22(17) 2_666 .
O11 Er2 Er3 O5 -24.7(2) . 1_455
O13 Er2 Er3 O5 -108.1(2) . 1_455
O8 Er2 Er3 O5 -11.7(3) 2_666 1_455
O17 Er2 Er3 O5 98.2(2) . 1_455
O1 Er2 Er3 O5 115.1(2) 2_666 1_455
O3 Er2 Er3 O5 178.1(2) 2_666 1_455
O20 Er2 Er3 O5 -116.1(2) . 1_455
O19 Er2 Er3 O5 47.0(2) . 1_455
Er3 Er2 Er3 O5 -151.83(17) 2_566 1_455
Er1 Er2 Er3 O5 58.49(17) . 1_455
Er1 Er2 Er3 O5 72.98(17) 2_666 1_455
O11 Er2 Er3 Er2 127.14(15) . 2_566
O13 Er2 Er3 Er2 43.76(15) . 2_566
O8 Er2 Er3 Er2 140.1(2) 2_666 2_566
O17 Er2 Er3 Er2 -109.97(17) . 2_566
O1 Er2 Er3 Er2 -93.10(13) 2_666 2_566
O3 Er2 Er3 Er2 -30.04(11) 2_666 2_566
O20 Er2 Er3 Er2 35.77(17) . 2_566
O19 Er2 Er3 Er2 -161.17(11) . 2_566
Er3 Er2 Er3 Er2 0.0 2_566 2_566
Er1 Er2 Er3 Er2 -149.687(13) . 2_566
Er1 Er2 Er3 Er2 -135.187(13) 2_666 2_566
O11 Er2 Er3 Er1 -83.18(15) . .
O13 Er2 Er3 Er1 -166.55(15) . .
O8 Er2 Er3 Er1 -70.2(2) 2_666 .
O17 Er2 Er3 Er1 39.72(17) . .
O1 Er2 Er3 Er1 56.59(13) 2_666 .
O3 Er2 Er3 Er1 119.64(11) 2_666 .
O20 Er2 Er3 Er1 -174.54(18) . .
O19 Er2 Er3 Er1 -11.48(11) . .
Er3 Er2 Er3 Er1 149.687(13) 2_566 .
Er1 Er2 Er3 Er1 14.500(13) 2_666 .
O11 Er2 Er3 Er3 127.14(15) . 2_566
O13 Er2 Er3 Er3 43.76(15) . 2_566
O8 Er2 Er3 Er3 140.1(2) 2_666 2_566
O17 Er2 Er3 Er3 -109.97(17) . 2_566
O1 Er2 Er3 Er3 -93.10(13) 2_666 2_566
O3 Er2 Er3 Er3 -30.04(11) 2_666 2_566
O20 Er2 Er3 Er3 35.77(17) . 2_566
O19 Er2 Er3 Er3 -161.17(11) . 2_566
Er1 Er2 Er3 Er3 -149.687(13) . 2_566
Er1 Er2 Er3 Er3 -135.187(13) 2_666 2_566
O9 Er1 Er3 O3 -58.9(4) . 1_455
O18 Er1 Er3 O3 23.8(4) . 1_455
O7 Er1 Er3 O3 89.9(4) . 1_455
O19 Er1 Er3 O3 -129.2(4) . 1_455
O19 Er1 Er3 O3 164.5(4) 2_666 1_455
O17 Er1 Er3 O3 178.5(4) . 1_455
O1 Er1 Er3 O3 -4.1(5) . 1_455
O2 Er1 Er3 O3 11.1(4) . 1_455
Er1 Er1 Er3 O3 -156.3(4) 2_666 1_455
Er2 Er1 Er3 O3 -141.4(4) . 1_455
Er2 Er1 Er3 O3 124.3(4) 2_666 1_455
O9 Er1 Er3 O12 4.27(16) . .
O18 Er1 Er3 O12 87.0(2) . .
O7 Er1 Er3 O12 153.06(18) . .
O19 Er1 Er3 O12 -66.05(17) . .
O19 Er1 Er3 O12 -132.31(19) 2_666 .
O17 Er1 Er3 O12 -118.4(2) . .
O1 Er1 Er3 O12 59.1(3) . .
O2 Er1 Er3 O12 74.25(17) . .
Er1 Er1 Er3 O12 -93.16(12) 2_666 .
Er2 Er1 Er3 O12 -78.17(12) . .
Er2 Er1 Er3 O12 -172.48(13) 2_666 .
O9 Er1 Er3 O20 148.59(16) . 2_566
O18 Er1 Er3 O20 -128.7(2) . 2_566
O7 Er1 Er3 O20 -62.61(17) . 2_566
O19 Er1 Er3 O20 78.28(16) . 2_566
O19 Er1 Er3 O20 12.02(18) 2_666 2_566
O17 Er1 Er3 O20 26.0(2) . 2_566
O1 Er1 Er3 O20 -156.6(3) . 2_566
O2 Er1 Er3 O20 -141.42(16) . 2_566
Er1 Er1 Er3 O20 51.17(11) 2_666 2_566
Er2 Er1 Er3 O20 66.15(11) . 2_566
Er2 Er1 Er3 O20 -28.16(12) 2_666 2_566
O9 Er1 Er3 O14 -136.57(17) . 2_566
O18 Er1 Er3 O14 -53.9(2) . 2_566
O7 Er1 Er3 O14 12.22(18) . 2_566
O19 Er1 Er3 O14 153.11(17) . 2_566
O19 Er1 Er3 O14 86.85(19) 2_666 2_566
O17 Er1 Er3 O14 100.8(2) . 2_566
O1 Er1 Er3 O14 -81.7(3) . 2_566
O2 Er1 Er3 O14 -66.59(17) . 2_566
Er1 Er1 Er3 O14 126.00(13) 2_666 2_566
Er2 Er1 Er3 O14 140.98(13) . 2_566
Er2 Er1 Er3 O14 46.67(13) 2_666 2_566
O9 Er1 Er3 O20 78.98(16) . .
O18 Er1 Er3 O20 161.7(2) . .
O7 Er1 Er3 O20 -132.23(17) . .
O19 Er1 Er3 O20 8.66(16) . .
O19 Er1 Er3 O20 -57.60(18) 2_666 .
O17 Er1 Er3 O20 -43.6(2) . .
O1 Er1 Er3 O20 133.8(3) . .
O2 Er1 Er3 O20 148.96(16) . .
Er1 Er1 Er3 O20 -18.45(11) 2_666 .
Er2 Er1 Er3 O20 -3.46(11) . .
Er2 Er1 Er3 O20 -97.77(12) 2_666 .
O9 Er1 Er3 O18 -82.7(2) . .
O7 Er1 Er3 O18 66.1(2) . .
O19 Er1 Er3 O18 -153.0(2) . .
O19 Er1 Er3 O18 140.7(2) 2_666 .
O17 Er1 Er3 O18 154.7(3) . .
O1 Er1 Er3 O18 -27.9(3) . .
O2 Er1 Er3 O18 -12.7(2) . .
Er1 Er1 Er3 O18 179.9(2) 2_666 .
Er2 Er1 Er3 O18 -165.14(19) . .
Er2 Er1 Er3 O18 100.6(2) 2_666 .
O9 Er1 Er3 O17 122.6(2) . .
O18 Er1 Er3 O17 -154.7(3) . .
O7 Er1 Er3 O17 -88.6(2) . .
O19 Er1 Er3 O17 52.3(2) . .
O19 Er1 Er3 O17 -14.0(2) 2_666 .
O1 Er1 Er3 O17 177.5(3) . .
O2 Er1 Er3 O17 -167.4(2) . .
Er1 Er1 Er3 O17 25.20(17) 2_666 .
Er2 Er1 Er3 O17 40.18(17) . .
Er2 Er1 Er3 O17 -54.13(17) 2_666 .
O9 Er1 Er3 O5 -65.18(15) . 1_455
O18 Er1 Er3 O5 17.5(2) . 1_455
O7 Er1 Er3 O5 83.62(17) . 1_455
O19 Er1 Er3 O5 -135.49(16) . 1_455
O19 Er1 Er3 O5 158.25(17) 2_666 1_455
O17 Er1 Er3 O5 172.2(2) . 1_455
O1 Er1 Er3 O5 -10.3(3) . 1_455
O2 Er1 Er3 O5 4.81(16) . 1_455
Er1 Er1 Er3 O5 -162.60(10) 2_666 1_455
Er2 Er1 Er3 O5 -147.62(10) . 1_455
Er2 Er1 Er3 O5 118.07(11) 2_666 1_455
O9 Er1 Er3 Er2 82.44(11) . .
O18 Er1 Er3 Er2 165.14(19) . .
O7 Er1 Er3 Er2 -128.76(13) . .
O19 Er1 Er3 Er2 12.13(12) . .
O19 Er1 Er3 Er2 -54.13(14) 2_666 .
O17 Er1 Er3 Er2 -40.18(17) . .
O1 Er1 Er3 Er2 137.3(2) . .
O2 Er1 Er3 Er2 152.43(12) . .
Er1 Er1 Er3 Er2 -14.981(13) 2_666 .
Er2 Er1 Er3 Er2 -94.31(4) 2_666 .
O9 Er1 Er3 Er2 177.03(11) . 2_566
O18 Er1 Er3 Er2 -100.3(2) . 2_566
O7 Er1 Er3 Er2 -34.17(13) . 2_566
O19 Er1 Er3 Er2 106.71(12) . 2_566
O19 Er1 Er3 Er2 40.45(14) 2_666 2_566
O17 Er1 Er3 Er2 54.41(17) . 2_566
O1 Er1 Er3 Er2 -128.1(2) . 2_566
O2 Er1 Er3 Er2 -112.98(12) . 2_566
Er1 Er1 Er3 Er2 79.61(3) 2_666 2_566
Er2 Er1 Er3 Er2 94.59(2) . 2_566
Er2 Er1 Er3 Er2 0.28(6) 2_666 2_566
O9 Er1 Er3 Er3 110.84(11) . 2_566
O18 Er1 Er3 Er3 -166.46(19) . 2_566
O7 Er1 Er3 Er3 -100.36(13) . 2_566
O19 Er1 Er3 Er3 40.52(12) . 2_566
O19 Er1 Er3 Er3 -25.74(14) 2_666 2_566
O17 Er1 Er3 Er3 -11.78(17) . 2_566
O1 Er1 Er3 Er3 165.7(2) . 2_566
O2 Er1 Er3 Er3 -179.17(12) . 2_566
Er1 Er1 Er3 Er3 13.42(2) 2_666 2_566
Er2 Er1 Er3 Er3 28.398(12) . 2_566
Er2 Er1 Er3 Er3 -65.91(5) 2_666 2_566
O9 Er1 Er4 O10 -11.68(19) . .
O18 Er1 Er4 O10 -141.7(2) . .
O7 Er1 Er4 O10 149.37(18) . .
O19 Er1 Er4 O10 -42.56(19) . .
O19 Er1 Er4 O10 96.9(3) 2_666 .
O17 Er1 Er4 O10 -117.08(17) . .
O1 Er1 Er4 O10 62.17(17) . .
O2 Er1 Er4 O10 79.5(2) . .
Er1 Er1 Er4 O10 -17.34(14) 2_666 .
Er3 Er1 Er4 O10 -115.70(13) . .
Er2 Er1 Er4 O10 -81.32(13) . .
Er2 Er1 Er4 O10 77.20(13) 2_666 .
O9 Er1 Er4 O16 -155.90(19) . 2_576
O18 Er1 Er4 O16 74.1(2) . 2_576
O7 Er1 Er4 O16 5.16(17) . 2_576
O19 Er1 Er4 O16 173.22(19) . 2_576
O19 Er1 Er4 O16 -47.4(3) 2_666 2_576
O17 Er1 Er4 O16 98.70(16) . 2_576
O1 Er1 Er4 O16 -82.04(17) . 2_576
O2 Er1 Er4 O16 -64.7(2) . 2_576
Er1 Er1 Er4 O16 -161.56(13) 2_666 2_576
Er3 Er1 Er4 O16 100.08(13) . 2_576
Er2 Er1 Er4 O16 134.47(13) . 2_576
Er2 Er1 Er4 O16 -67.02(13) 2_666 2_576
O9 Er1 Er4 O6 -87.4(2) . 2_676
O18 Er1 Er4 O6 142.6(3) . 2_676
O7 Er1 Er4 O6 73.7(2) . 2_676
O19 Er1 Er4 O6 -118.2(2) . 2_676
O19 Er1 Er4 O6 21.2(3) 2_666 2_676
O17 Er1 Er4 O6 167.23(19) . 2_676
O1 Er1 Er4 O6 -13.5(2) . 2_676
O2 Er1 Er4 O6 3.9(2) . 2_676
Er1 Er1 Er4 O6 -93.03(17) 2_666 2_676
Er3 Er1 Er4 O6 168.61(17) . 2_676
Er2 Er1 Er4 O6 -157.00(16) . 2_676
Er2 Er1 Er4 O6 1.52(17) 2_666 2_676
O9 Er1 Er4 O18 130.0(2) . .
O7 Er1 Er4 O18 -69.0(2) . .
O19 Er1 Er4 O18 99.1(2) . .
O19 Er1 Er4 O18 -121.5(4) 2_666 .
O17 Er1 Er4 O18 24.6(2) . .
O1 Er1 Er4 O18 -156.2(2) . .
O2 Er1 Er4 O18 -138.8(3) . .
Er1 Er1 Er4 O18 124.3(2) 2_666 .
Er3 Er1 Er4 O18 26.0(2) . .
Er2 Er1 Er4 O18 60.4(2) . .
Er2 Er1 Er4 O18 -141.1(2) 2_666 .
O9 Er1 Er4 O15 36.1(2) . .
O18 Er1 Er4 O15 -93.9(3) . .
O7 Er1 Er4 O15 -162.8(2) . .
O19 Er1 Er4 O15 5.2(2) . .
O19 Er1 Er4 O15 144.7(3) 2_666 .
O17 Er1 Er4 O15 -69.3(2) . .
O1 Er1 Er4 O15 110.0(2) . .
O2 Er1 Er4 O15 127.3(2) . .
Er1 Er1 Er4 O15 30.45(19) 2_666 .
Er3 Er1 Er4 O15 -67.91(18) . .
Er2 Er1 Er4 O15 -33.52(18) . .
Er2 Er1 Er4 O15 124.99(18) 2_666 .
O9 Er1 Er4 O5 110.14(18) . 1_455
O18 Er1 Er4 O5 -19.8(2) . 1_455
O7 Er1 Er4 O5 -88.80(17) . 1_455
O19 Er1 Er4 O5 79.26(18) . 1_455
O19 Er1 Er4 O5 -141.3(3) 2_666 1_455
O17 Er1 Er4 O5 4.74(15) . 1_455
O1 Er1 Er4 O5 -176.00(15) . 1_455
O2 Er1 Er4 O5 -158.6(2) . 1_455
Er1 Er1 Er4 O5 104.48(12) 2_666 1_455
Er3 Er1 Er4 O5 6.12(11) . 1_455
Er2 Er1 Er4 O5 40.51(11) . 1_455
Er2 Er1 Er4 O5 -160.97(11) 2_666 1_455
O9 Er1 Er4 O2 -91.2(2) . .
O18 Er1 Er4 O2 138.8(3) . .
O7 Er1 Er4 O2 69.8(2) . .
O19 Er1 Er4 O2 -122.1(2) . .
O19 Er1 Er4 O2 17.3(3) 2_666 .
O17 Er1 Er4 O2 163.4(2) . .
O1 Er1 Er4 O2 -17.4(2) . .
Er1 Er1 Er4 O2 -96.89(17) 2_666 .
Er3 Er1 Er4 O2 164.75(17) . .
Er2 Er1 Er4 O2 -160.87(17) . .
Er2 Er1 Er4 O2 -2.35(17) 2_666 .
O9 Er1 Er4 O6 147.5(2) . 1_455
O18 Er1 Er4 O6 17.5(3) . 1_455
O7 Er1 Er4 O6 -51.4(2) . 1_455
O19 Er1 Er4 O6 116.6(2) . 1_455
O19 Er1 Er4 O6 -103.9(3) 2_666 1_455
O17 Er1 Er4 O6 42.12(19) . 1_455
O1 Er1 Er4 O6 -138.62(19) . 1_455
O2 Er1 Er4 O6 -121.2(2) . 1_455
Er1 Er1 Er4 O6 141.86(16) 2_666 1_455
Er3 Er1 Er4 O6 43.50(16) . 1_455
Er2 Er1 Er4 O6 77.89(16) . 1_455
Er2 Er1 Er4 O6 -123.60(16) 2_666 1_455
O9 Er1 Er4 Er4 -152.16(14) . 2_576
O18 Er1 Er4 Er4 77.9(2) . 2_576
O7 Er1 Er4 Er4 8.90(13) . 2_576
O19 Er1 Er4 Er4 176.96(14) . 2_576
O19 Er1 Er4 Er4 -43.6(3) 2_666 2_576
O17 Er1 Er4 Er4 102.44(11) . 2_576
O1 Er1 Er4 Er4 -78.30(11) . 2_576
O2 Er1 Er4 Er4 -60.93(17) . 2_576
Er1 Er1 Er4 Er4 -157.82(3) 2_666 2_576
Er3 Er1 Er4 Er4 103.82(3) . 2_576
Er2 Er1 Er4 Er4 138.21(3) . 2_576
Er2 Er1 Er4 Er4 -63.28(4) 2_666 2_576
O9 Er1 O1 C1 82.4(4) . .
O18 Er1 O1 C1 6.6(5) . .
O7 Er1 O1 C1 -70.8(4) . .
O19 Er1 O1 C1 148.8(4) . .
O19 Er1 O1 C1 -146.4(4) 2_666 .
O17 Er1 O1 C1 -163.1(7) . .
O2 Er1 O1 C1 6.1(4) . .
Er1 Er1 O1 C1 -179.2(4) 2_666 .
Er3 Er1 O1 C1 25.0(5) . .
Er2 Er1 O1 C1 144.9(3) . .
Er2 Er1 O1 C1 -137.6(5) 2_666 .
O9 Er1 O1 Er2 -140.1(2) . 2_666
O18 Er1 O1 Er2 144.20(16) . 2_666
O7 Er1 O1 Er2 66.79(19) . 2_666
O19 Er1 O1 Er2 -73.6(2) . 2_666
O19 Er1 O1 Er2 -8.85(15) 2_666 2_666
O17 Er1 O1 Er2 -25.5(9) . 2_666
O2 Er1 O1 Er2 143.6(3) . 2_666
Er1 Er1 O1 Er2 -41.67(14) 2_666 2_666
Er3 Er1 O1 Er2 162.60(10) . 2_666
Er2 Er1 O1 Er2 -77.5(2) . 2_666
O10 Er4 O2 C1 22.0(16) . .
O16 Er4 O2 C1 -145.3(16) 2_576 .
O6 Er4 O2 C1 -69.4(16) 2_676 .
O18 Er4 O2 C1 129.6(16) . .
O15 Er4 O2 C1 1.6(17) . .
O5 Er4 O2 C1 139.0(15) 1_455 .
O6 Er4 O2 C1 -139.0(15) 1_455 .
Er4 Er4 O2 C1 -97.4(16) 2_576 .
Er1 Er4 O2 C1 107.8(16) . .
O10 Er4 O2 Er1 -85.85(18) . .
O16 Er4 O2 Er1 106.89(19) 2_576 .
O6 Er4 O2 Er1 -177.18(17) 2_676 .
O18 Er4 O2 Er1 21.81(14) . .
O15 Er4 O2 Er1 -106.3(3) . .
O5 Er4 O2 Er1 31.2(3) 1_455 .
O6 Er4 O2 Er1 113.1(2) 1_455 .
Er4 Er4 O2 Er1 154.81(6) 2_576 .
O9 Er1 O2 C1 -93.7(4) . .
O18 Er1 O2 C1 174.1(5) . .
O7 Er1 O2 C1 89.7(4) . .
O19 Er1 O2 C1 -67.0(5) . .
O19 Er1 O2 C1 23.1(5) 2_666 .
O17 Er1 O2 C1 170.5(4) . .
O1 Er1 O2 C1 -6.4(4) . .
Er1 Er1 O2 C1 -14.1(5) 2_666 .
Er3 Er1 O2 C1 -177.9(4) . .
Er2 Er1 O2 C1 -127.6(4) . .
Er2 Er1 O2 C1 14.1(4) 2_666 .
O9 Er1 O2 Er4 70.27(18) . .
O18 Er1 O2 Er4 -21.90(15) . .
O7 Er1 O2 Er4 -106.39(18) . .
O19 Er1 O2 Er4 97.0(2) . .
O19 Er1 O2 Er4 -172.90(14) 2_666 .
O17 Er1 O2 Er4 -25.5(3) . .
O1 Er1 O2 Er4 157.6(3) . .
Er1 Er1 O2 Er4 149.84(6) 2_666 .
Er3 Er1 O2 Er4 -13.90(15) . .
Er2 Er1 O2 Er4 36.3(3) . .
Er2 Er1 O2 Er4 178.03(14) 2_666 .
O9 Er1 O7 C10 -92.4(7) . .
O18 Er1 O7 C10 -155.8(6) . .
O19 Er1 O7 C10 68.8(7) . .
O19 Er1 O7 C10 36.4(6) 2_666 .
O17 Er1 O7 C10 133.9(6) . .
O1 Er1 O7 C10 -35.1(6) . .
O2 Er1 O7 C10 -86.3(6) . .
Er1 Er1 O7 C10 49.2(6) 2_666 .
Er3 Er1 O7 C10 171.2(6) . .
Er2 Er1 O7 C10 116.2(6) . .
Er2 Er1 O7 C10 -1.3(6) 2_666 .
O18 Er1 O9 C17 54.2(8) . .
O7 Er1 O9 C17 -8.1(10) . .
O19 Er1 O9 C17 -175.4(9) . .
O19 Er1 O9 C17 -125.2(8) 2_666 .
O17 Er1 O9 C17 122.4(8) . .
O1 Er1 O9 C17 -68.0(8) . .
O2 Er1 O9 C17 -14.4(8) . .
Er1 Er1 O9 C17 -151.6(8) 2_666 .
Er3 Er1 O9 C17 90.0(8) . .
Er2 Er1 O9 C17 148.8(8) . .
Er2 Er1 O9 C17 -90.7(8) 2_666 .
O16 Er4 O10 C17 73.1(7) 2_576 .
O6 Er4 O10 C17 145.2(6) 2_676 .
O18 Er4 O10 C17 -9.0(6) . .
O15 Er4 O10 C17 -137.5(6) . .
O5 Er4 O10 C17 -77.9(6) 1_455 .
O2 Er4 O10 C17 54.6(6) . .
O6 Er4 O10 C17 -145.8(5) 1_455 .
Er4 Er4 O10 C17 171.8(5) 2_576 .
Er1 Er4 O10 C17 10.2(6) . .
O13 Er2 O11 C24 111.2(8) . .
O8 Er2 O11 C24 -177.3(8) 2_666 .
O17 Er2 O11 C24 -35.3(8) . .
O1 Er2 O11 C24 -126.4(8) 2_666 .
O3 Er2 O11 C24 37.1(10) 2_666 .
O20 Er2 O11 C24 35.5(8) . .
O19 Er2 O11 C24 -104.2(8) . .
Er3 Er2 O11 C24 -4.1(8) . .
Er3 Er2 O11 C24 44.1(8) 2_566 .
Er1 Er2 O11 C24 -68.0(8) . .
Er1 Er2 O11 C24 -117.7(8) 2_666 .
O3 Er3 O12 C24 -122.6(6) 1_455 .
O20 Er3 O12 C24 -49.5(8) 2_566 .
O14 Er3 O12 C24 143.6(6) 2_566 .
O20 Er3 O12 C24 -32.1(6) . .
O18 Er3 O12 C24 107.1(6) . .
O17 Er3 O12 C24 39.1(6) . .
O5 Er3 O12 C24 172.6(7) 1_455 .
Er2 Er3 O12 C24 7.6(6) . .
Er2 Er3 O12 C24 -104.3(6) 2_566 .
Er1 Er3 O12 C24 71.4(6) . .
Er3 Er3 O12 C24 -38.5(6) 2_566 .
O11 Er2 O13 C31 -101.7(9) . .
O8 Er2 O13 C31 178.5(10) 2_666 .
O17 Er2 O13 C31 -4.6(11) . .
O1 Er2 O13 C31 111.0(9) 2_666 .
O3 Er2 O13 C31 43.2(9) 2_666 .
O20 Er2 O13 C31 -29.1(9) . .
O19 Er2 O13 C31 -169.8(8) . .
Er3 Er2 O13 C31 -34.1(10) . .
Er3 Er2 O13 C31 7.4(9) 2_566 .
Er1 Er2 O13 C31 -98.6(10) . .
Er1 Er2 O13 C31 144.7(9) 2_666 .
O10 Er4 O15 C38 -133.4(7) . .
O16 Er4 O15 C38 17.5(8) 2_576 .
O6 Er4 O15 C38 -38.7(7) 2_676 .
O18 Er4 O15 C38 137.3(6) . .
O5 Er4 O15 C38 95.9(7) 1_455 .
O2 Er4 O15 C38 -113.6(7) . .
O6 Er4 O15 C38 41.5(7) 1_455 .
Er4 Er4 O15 C38 3.4(6) 2_576 .
Er1 Er4 O15 C38 179.8(6) . .
O11 Er2 O17 Er3 51.30(19) . .
O13 Er2 O17 Er3 -46.4(4) . .
O8 Er2 O17 Er3 128.8(3) 2_666 .
O1 Er2 O17 Er3 -166.53(17) 2_666 .
O3 Er2 O17 Er3 -94.05(17) 2_666 .
O20 Er2 O17 Er3 -21.25(15) . .
O19 Er2 O17 Er3 124.1(2) . .
Er3 Er2 O17 Er3 -57.66(12) 2_566 .
Er1 Er2 O17 Er3 111.6(2) . .
Er1 Er2 O17 Er3 157.57(14) 2_666 .
O11 Er2 O17 Er1 -60.3(2) . .
O13 Er2 O17 Er1 -158.0(3) . .
O8 Er2 O17 Er1 17.2(4) 2_666 .
O1 Er2 O17 Er1 81.88(19) 2_666 .
O3 Er2 O17 Er1 154.4(2) 2_666 .
O20 Er2 O17 Er1 -132.8(2) . .
O19 Er2 O17 Er1 12.55(16) . .
Er3 Er2 O17 Er1 -111.6(2) . .
Er3 Er2 O17 Er1 -169.24(18) 2_566 .
Er1 Er2 O17 Er1 45.98(15) 2_666 .
O3 Er3 O17 Er2 68.4(4) 1_455 .
O12 Er3 O17 Er2 -54.62(18) . .
O20 Er3 O17 Er2 89.47(17) 2_566 .
O14 Er3 O17 Er2 165.67(17) 2_566 .
O20 Er3 O17 Er2 21.70(15) . .
O18 Er3 O17 Er2 -127.7(2) . .
O5 Er3 O17 Er2 -123.26(17) 1_455 .
Er2 Er3 O17 Er2 93.19(15) 2_566 .
Er1 Er3 O17 Er2 -112.7(2) . .
Er3 Er3 O17 Er2 56.21(12) 2_566 .
O3 Er3 O17 Er1 -178.9(3) 1_455 .
O12 Er3 O17 Er1 58.12(18) . .
O20 Er3 O17 Er1 -157.78(17) 2_566 .
O14 Er3 O17 Er1 -81.58(18) 2_566 .
O20 Er3 O17 Er1 134.45(19) . .
O18 Er3 O17 Er1 -14.94(15) . .
O5 Er3 O17 Er1 -10.5(3) 1_455 .
Er2 Er3 O17 Er1 112.7(2) . .
Er2 Er3 O17 Er1 -154.06(8) 2_566 .
Er3 Er3 O17 Er1 168.95(16) 2_566 .
O9 Er1 O17 Er2 48.2(2) . .
O18 Er1 O17 Er2 126.0(2) . .
O7 Er1 O17 Er2 -155.1(2) . .
O19 Er1 O17 Er2 -13.11(17) . .
O19 Er1 O17 Er2 -79.34(19) 2_666 .
O1 Er1 O17 Er2 -63.4(9) . .
O2 Er1 O17 Er2 129.6(2) . .
Er1 Er1 O17 Er2 -47.21(15) 2_666 .
Er3 Er1 O17 Er2 110.6(2) . .
Er2 Er1 O17 Er2 -83.9(2) 2_666 .
O9 Er1 O17 Er3 -62.40(19) . .
O18 Er1 O17 Er3 15.39(15) . .
O7 Er1 O17 Er3 94.22(18) . .
O19 Er1 O17 Er3 -123.8(2) . .
O19 Er1 O17 Er3 170.01(15) 2_666 .
O1 Er1 O17 Er3 -174.0(7) . .
O2 Er1 O17 Er3 19.0(3) . .
Er1 Er1 O17 Er3 -157.86(14) 2_666 .
Er2 Er1 O17 Er3 -110.6(2) . .
Er2 Er1 O17 Er3 165.41(5) 2_666 .
O9 Er1 O18 Er4 -43.2(2) . .
O7 Er1 O18 Er4 108.9(2) . .
O19 Er1 O18 Er4 -104.8(2) . .
O19 Er1 O18 Er4 135.8(3) 2_666 .
O17 Er1 O18 Er4 -154.3(2) . .
O1 Er1 O18 Er4 27.7(3) . .
O2 Er1 O18 Er4 28.18(19) . .
Er1 Er1 O18 Er4 -138.71(15) 2_666 .
Er3 Er1 O18 Er4 -138.5(3) . .
Er2 Er1 O18 Er4 -125.76(17) . .
Er2 Er1 O18 Er4 63.6(3) 2_666 .
O9 Er1 O18 Er3 95.32(19) . .
O7 Er1 O18 Er3 -112.6(2) . .
O19 Er1 O18 Er3 33.7(3) . .
O19 Er1 O18 Er3 -85.7(3) 2_666 .
O17 Er1 O18 Er3 -15.86(16) . .
O1 Er1 O18 Er3 166.18(16) . .
O2 Er1 O18 Er3 166.7(2) . .
Er1 Er1 O18 Er3 -0.2(4) 2_666 .
Er2 Er1 O18 Er3 12.71(16) . .
Er2 Er1 O18 Er3 -157.89(6) 2_666 .
O10 Er4 O18 Er1 36.8(2) . .
O16 Er4 O18 Er1 -101.7(2) 2_576 .
O6 Er4 O18 Er1 -73.1(4) 2_676 .
O15 Er4 O18 Er1 115.5(2) . .
O5 Er4 O18 Er1 158.7(2) 1_455 .
O2 Er4 O18 Er1 -28.35(18) . .
O6 Er4 O18 Er1 -167.84(18) 1_455 .
Er4 Er4 O18 Er1 -144.11(10) 2_576 .
O10 Er4 O18 Er3 -97.8(2) . .
O16 Er4 O18 Er3 123.7(2) 2_576 .
O6 Er4 O18 Er3 152.3(3) 2_676 .
O15 Er4 O18 Er3 -19.1(3) . .
O5 Er4 O18 Er3 24.07(18) 1_455 .
O2 Er4 O18 Er3 -163.0(2) . .
O6 Er4 O18 Er3 57.5(2) 1_455 .
Er4 Er4 O18 Er3 81.3(2) 2_576 .
Er1 Er4 O18 Er3 -134.6(3) . .
O3 Er3 O18 Er1 -171.79(16) 1_455 .
O12 Er3 O18 Er1 -83.5(2) . .
O20 Er3 O18 Er1 76.8(2) 2_566 .
O14 Er3 O18 Er1 121.2(2) 2_566 .
O20 Er3 O18 Er1 -24.5(3) . .
O17 Er3 O18 Er1 16.01(16) . .
O5 Er3 O18 Er1 -160.3(2) 1_455 .
Er2 Er3 O18 Er1 -12.98(17) . .
Er2 Er3 O18 Er1 134.95(10) 2_566 .
Er3 Er3 O18 Er1 22.9(3) 2_566 .
O3 Er3 O18 Er4 -34.2(3) 1_455 .
O12 Er3 O18 Er4 54.1(2) . .
O20 Er3 O18 Er4 -145.65(19) 2_566 .
O14 Er3 O18 Er4 -101.2(2) 2_566 .
O20 Er3 O18 Er4 113.0(2) . .
O17 Er3 O18 Er4 153.6(2) . .
O5 Er3 O18 Er4 -22.76(17) 1_455 .
Er2 Er3 O18 Er4 124.56(16) . .
Er2 Er3 O18 Er4 -87.5(2) 2_566 .
Er1 Er3 O18 Er4 137.5(3) . .
Er3 Er3 O18 Er4 160.49(7) 2_566 .
O9 Er1 O19 Er1 136.3(2) . 2_666
O18 Er1 O19 Er1 -155.30(16) . 2_666
O7 Er1 O19 Er1 -33.5(3) . 2_666
O19 Er1 O19 Er1 0.0 2_666 2_666
O17 Er1 O19 Er1 -106.0(2) . 2_666
O1 Er1 O19 Er1 65.5(2) . 2_666
O2 Er1 O19 Er1 109.5(2) . 2_666
Er3 Er1 O19 Er1 -136.24(15) . 2_666
Er2 Er1 O19 Er1 -118.8(3) . 2_666
Er2 Er1 O19 Er1 31.41(15) 2_666 2_666
O9 Er1 O19 Er2 -104.9(2) . .
O18 Er1 O19 Er2 -36.5(3) . .
O7 Er1 O19 Er2 85.4(3) . .
O19 Er1 O19 Er2 118.8(3) 2_666 .
O17 Er1 O19 Er2 12.87(17) . .
O1 Er1 O19 Er2 -175.68(18) . .
O2 Er1 O19 Er2 -131.6(2) . .
Er1 Er1 O19 Er2 118.8(3) 2_666 .
Er3 Er1 O19 Er2 -17.40(17) . .
Er2 Er1 O19 Er2 150.26(16) 2_666 .
O11 Er2 O19 Er1 84.0(2) . .
O13 Er2 O19 Er1 158.2(3) . .
O8 Er2 O19 Er1 169.9(3) 2_666 .
O17 Er2 O19 Er1 -13.15(17) . .
O1 Er2 O19 Er1 -110.2(2) 2_666 .
O3 Er2 O19 Er1 -66.9(3) 2_666 .
O20 Er2 O19 Er1 31.0(3) . .
Er3 Er2 O19 Er1 17.66(17) . .
Er3 Er2 O19 Er1 -16.6(4) 2_566 .
Er1 Er2 O19 Er1 -119.1(3) 2_666 .
O11 Er2 O19 Er1 -156.8(2) . 2_666
O13 Er2 O19 Er1 -82.7(3) . 2_666
O8 Er2 O19 Er1 -71.0(2) 2_666 2_666
O17 Er2 O19 Er1 106.0(2) . 2_666
O1 Er2 O19 Er1 8.94(16) 2_666 2_666
O3 Er2 O19 Er1 52.2(2) 2_666 2_666
O20 Er2 O19 Er1 150.10(16) . 2_666
Er3 Er2 O19 Er1 136.80(14) . 2_666
Er3 Er2 O19 Er1 102.5(2) 2_566 2_666
Er1 Er2 O19 Er1 119.1(3) . 2_666
O3 Er3 O20 Er3 -71.1(2) 1_455 2_566
O12 Er3 O20 Er3 -169.1(2) . 2_566
O20 Er3 O20 Er3 0.0 2_566 2_566
O14 Er3 O20 Er3 15.7(4) 2_566 2_566
O18 Er3 O20 Er3 132.96(19) . 2_566
O17 Er3 O20 Er3 93.2(2) . 2_566
O5 Er3 O20 Er3 -129.6(2) 1_455 2_566
Er2 Er3 O20 Er3 114.4(3) . 2_566
Er2 Er3 O20 Er3 -34.39(16) 2_566 2_566
Er1 Er3 O20 Er3 119.19(16) . 2_566
O3 Er3 O20 Er2 174.50(17) 1_455 .
O12 Er3 O20 Er2 76.53(19) . .
O20 Er3 O20 Er2 -114.4(3) 2_566 .
O14 Er3 O20 Er2 -98.7(3) 2_566 .
O18 Er3 O20 Er2 18.6(3) . .
O17 Er3 O20 Er2 -21.13(15) . .
O5 Er3 O20 Er2 116.1(2) 1_455 .
Er2 Er3 O20 Er2 -148.76(15) 2_566 .
Er1 Er3 O20 Er2 4.83(15) . .
Er3 Er3 O20 Er2 -114.4(3) 2_566 .
O11 Er2 O20 Er3 166.2(2) . 2_566
O13 Er2 O20 Er3 68.9(2) . 2_566
O8 Er2 O20 Er3 111.3(3) 2_666 2_566
O17 Er2 O20 Er3 -97.06(19) . 2_566
O1 Er2 O20 Er3 -31.5(3) 2_666 2_566
O3 Er2 O20 Er3 -12.80(15) 2_666 2_566
O19 Er2 O20 Er3 -140.52(16) . 2_566
Er3 Er2 O20 Er3 -118.5(2) . 2_566
Er1 Er2 O20 Er3 -123.29(13) . 2_566
Er1 Er2 O20 Er3 -99.7(2) 2_666 2_566
O11 Er2 O20 Er3 -75.29(19) . .
O13 Er2 O20 Er3 -172.6(2) . .
O8 Er2 O20 Er3 -130.2(2) 2_666 .
O17 Er2 O20 Er3 21.44(15) . .
O1 Er2 O20 Er3 87.0(3) 2_666 .
O3 Er2 O20 Er3 105.71(19) 2_666 .
O19 Er2 O20 Er3 -22.0(3) . .
Er3 Er2 O20 Er3 118.5(2) 2_566 .
Er1 Er2 O20 Er3 -4.79(15) . .
Er1 Er2 O20 Er3 18.8(4) 2_666 .
Er4 O2 C1 O1 -97.9(16) . .
Er1 O2 C1 O1 10.9(7) . .
Er4 O2 C1 C4 86.5(17) . .
Er1 O2 C1 C4 -164.7(6) . .
Er2 O1 C1 O2 -133.1(6) 2_666 .
Er1 O1 C1 O2 -11.9(7) . .
Er2 O1 C1 C4 42.6(8) 2_666 .
Er1 O1 C1 C4 163.8(5) . .
Er3 O3 C2 O4 86.9(8) 1_655 .
Er2 O3 C2 O4 -123.2(6) 2_666 .
Er3 O3 C2 C5 -94.8(6) 1_655 .
Er2 O3 C2 C5 55.1(7) 2_666 .
Er4 O5 C3 O6 6.3(7) 1_655 .
Er3 O5 C3 O6 135.6(6) 1_655 .
Er4 O5 C3 C6 -174.8(6) 1_655 .
Er3 O5 C3 C6 -45.6(12) 1_655 .
Er3 O5 C3 Er4 129.2(8) 1_655 1_655
Er4 O6 C3 O5 138.0(14) 2_676 .
Er4 O6 C3 O5 -5.8(7) 1_655 .
Er4 O6 C3 C6 -41(2) 2_676 .
Er4 O6 C3 C6 175.3(6) 1_655 .
Er4 O6 C3 Er4 143.8(17) 2_676 1_655
O2 C1 C4 C9 26.9(11) . .
O1 C1 C4 C9 -148.9(7) . .
O2 C1 C4 C5 -154.6(7) . .
O1 C1 C4 C5 29.6(10) . .
C9 C4 C5 C6 -0.5(11) . .
C1 C4 C5 C6 -179.0(7) . .
C9 C4 C5 C2 -173.3(7) . .
C1 C4 C5 C2 8.2(11) . .
O4 C2 C5 C6 -89.7(9) . .
O3 C2 C5 C6 91.8(8) . .
O4 C2 C5 C4 82.8(9) . .
O3 C2 C5 C4 -95.6(8) . .
C4 C5 C6 C7 3.0(11) . .
C2 C5 C6 C7 175.7(7) . .
C4 C5 C6 C3 -178.2(6) . .
C2 C5 C6 C3 -5.5(11) . .
O5 C3 C6 C7 161.4(7) . .
O6 C3 C6 C7 -19.7(10) . .
Er4 C3 C6 C7 96(6) 1_655 .
O5 C3 C6 C5 -17.3(11) . .
O6 C3 C6 C5 161.5(7) . .
Er4 C3 C6 C5 -83(6) 1_655 .
C5 C6 C7 C8 -2.4(12) . .
C3 C6 C7 C8 178.8(8) . .
C6 C7 C8 C9 -0.8(13) . .
C7 C8 C9 C4 3.3(13) . .
C5 C4 C9 C8 -2.7(12) . .
C1 C4 C9 C8 175.9(7) . .
Er1 O7 C10 O8 19.8(11) . .
Er1 O7 C10 C11 -158.4(5) . .
Er2 O8 C10 O7 -42.5(13) 2_666 .
Er2 O8 C10 C11 135.7(6) 2_666 .
O7 C10 C11 C16 3.4(11) . .
O8 C10 C11 C16 -174.9(7) . .
O7 C10 C11 C12 -179.2(7) . .
O8 C10 C11 C12 2.4(11) . .
C16 C11 C12 C13 -0.8(13) . .
C10 C11 C12 C13 -178.2(8) . .
C11 C12 C13 C14 0.2(15) . .
C12 C13 C14 C15 -0.4(16) . .
C12 C13 C14 Cl1 179.0(7) . .
C13 C14 C15 C16 1.1(16) . .
Cl1 C14 C15 C16 -178.3(7) . .
C12 C11 C16 C15 1.6(13) . .
C10 C11 C16 C15 178.9(8) . .
C14 C15 C16 C11 -1.8(15) . .
Er4 O10 C17 O9 1.4(11) . .
Er4 O10 C17 C18 178.3(5) . .
Er1 O9 C17 O10 -33.6(13) . .
Er1 O9 C17 C18 149.5(6) . .
O10 C17 C18 C19 0.9(11) . .
O9 C17 C18 C19 178.0(8) . .
O10 C17 C18 C23 -176.9(7) . .
O9 C17 C18 C23 0.2(11) . .
C23 C18 C19 C20 1.3(15) . .
C17 C18 C19 C20 -176.5(9) . .
C18 C19 C20 C21 1.2(16) . .
C19 C20 C21 C22 -2.3(18) . .
C19 C20 C21 Cl2 178.0(8) . .
C20 C21 C22 C23 0.8(17) . .
Cl2 C21 C22 C23 -179.5(8) . .
C19 C18 C23 C22 -2.8(14) . .
C17 C18 C23 C22 175.1(8) . .
C21 C22 C23 C18 1.7(15) . .
Er2 O11 C24 O12 10.9(13) . .
Er2 O11 C24 C25 -171.7(6) . .
Er3 O12 C24 O11 -12.7(10) . .
Er3 O12 C24 C25 170.0(5) . .
O11 C24 C25 C26 -172.3(7) . .
O12 C24 C25 C26 5.2(11) . .
O11 C24 C25 C30 7.4(11) . .
O12 C24 C25 C30 -175.2(7) . .
C30 C25 C26 C27 1.2(12) . .
C24 C25 C26 C27 -179.1(7) . .
C25 C26 C27 C28 -0.5(13) . .
C26 C27 C28 C29 -1.4(14) . .
C26 C27 C28 Cl3 179.8(7) . .
C27 C28 C29 C30 2.5(15) . .
Cl3 C28 C29 C30 -178.7(7) . .
C28 C29 C30 C25 -1.7(15) . .
C26 C25 C30 C29 -0.1(13) . .
C24 C25 C30 C29 -179.8(8) . .
Er2 O13 C31 O14 1.8(15) . .
Er2 O13 C31 C32 -179.4(6) . .
Er3 O14 C31 O13 -18.2(11) 2_566 .
Er3 O14 C31 C32 163.0(5) 2_566 .
O13 C31 C32 C37 -171.6(8) . .
O14 C31 C32 C37 7.3(12) . .
O13 C31 C32 C33 8.7(11) . .
O14 C31 C32 C33 -172.5(7) . .
C37 C32 C33 C34 -0.5(14) . .
C31 C32 C33 C34 179.3(8) . .
C32 C33 C34 C35 1.6(15) . .
C33 C34 C35 C36 -1.0(17) . .
C33 C34 C35 Cl4 178.9(8) . .
C34 C35 C36 C37 -0.7(17) . .
Cl4 C35 C36 C37 179.3(9) . .
C33 C32 C37 C36 -1.3(15) . .
C31 C32 C37 C36 178.9(9) . .
C35 C36 C37 C32 1.9(17) . .
Er4 O15 C38 O16 14.3(12) . .
Er4 O15 C38 C39 -166.3(5) . .
Er4 O16 C38 O15 -36.4(10) 2_576 .
Er4 O16 C38 C39 144.2(5) 2_576 .
O15 C38 C39 C40 -155.3(7) . .
O16 C38 C39 C40 24.1(10) . .
O15 C38 C39 C44 26.6(10) . .
O16 C38 C39 C44 -154.0(7) . .
C44 C39 C40 C41 -6.3(11) . .
C38 C39 C40 C41 175.5(7) . .
C39 C40 C41 C42 3.3(12) . .
C40 C41 C42 C43 2.1(14) . .
C40 C41 C42 Cl5 -178.4(6) . .
C41 C42 C43 C44 -4.0(14) . .
Cl5 C42 C43 C44 176.4(6) . .
C42 C43 C44 C39 0.8(13) . .
C40 C39 C44 C43 4.4(11) . .
C38 C39 C44 C43 -177.5(7) . .
O22 C45 C46 C51 7.2(15) . .
O21 C45 C46 C51 -173.0(9) . .
O22 C45 C46 C47 -174.4(10) . .
O21 C45 C46 C47 5.4(13) . .
C51 C46 C47 C48 1.3(16) . .
C45 C46 C47 C48 -177.0(9) . .
C46 C47 C48 C49 -1.4(17) . .
C47 C48 C49 C50 1.2(19) . .
C47 C48 C49 Cl6 179.8(9) . .
C48 C49 C50 C51 -1(2) . .
Cl6 C49 C50 C51 -179.4(9) . .
C49 C50 C51 C46 0.7(18) . .
C47 C46 C51 C50 -0.9(16) . .
C45 C46 C51 C50 177.5(10) . .
